data_7124673
loop_
_publ_author_name
'Qiao, Bo'
'Anderson, Joseph R.'
'Pink, Maren'
'Flood, Amar H.'

_publ_section_title
;
 Size-matched recognition of large anions by cyanostar macrocycles is
 saved when solvent-bias is avoided.
;
_journal_issue 56
_journal_name_full 'Chemical communications (Cambridge, England)'
_journal_page_first 8683
_journal_page_last 8686
_journal_paper_doi 10.1039/c6cc03463b
_journal_volume 52
_journal_year 2016
_chemical_formula_sum 'C105 H105 N5'
_chemical_formula_weight 1436.93
_chemical_name_common iPrCS
_chemical_name_systematic pentaisopropylcyanostar
_space_group_crystal_system orthorhombic
_space_group_IT_number 61
_space_group_name_Hall '-P 2ac 2ab'
_space_group_name_H-M_alt 'P b c a'
_atom_sites_solution_hydrogens geom
_audit_creation_method SHELXL-2014
_audit_update_record
;
2016-04-25 deposited with the CCDC.
2016-06-15 downloaded from the CCDC.
;
_cell_angle_alpha 90
_cell_angle_beta 90
_cell_angle_gamma 90
_cell_formula_units_Z 8
_cell_length_a 32.7165(18)
_cell_length_b 16.1948(8)
_cell_length_c 39.103(2)
_cell_measurement_temperature 100(2)
_cell_volume 20718.2(19)
_computing_structure_refinement 'SHELXL-2014 (Sheldrick, 2014)'
_diffrn_ambient_temperature 100(2)
_diffrn_measured_fraction_theta_full 0.965
_diffrn_measured_fraction_theta_max 0.965
_diffrn_radiation_wavelength 0.41328
_diffrn_reflns_av_R_equivalents 0.1286
_diffrn_reflns_av_unetI/netI 0.0840
_diffrn_reflns_Laue_measured_fraction_full 0.965
_diffrn_reflns_Laue_measured_fraction_max 0.965
_diffrn_reflns_limit_h_max 39
_diffrn_reflns_limit_h_min -38
_diffrn_reflns_limit_k_max 18
_diffrn_reflns_limit_k_min -14
_diffrn_reflns_limit_l_max 46
_diffrn_reflns_limit_l_min -47
_diffrn_reflns_number 138345
_diffrn_reflns_point_group_measured_fraction_full 0.965
_diffrn_reflns_point_group_measured_fraction_max 0.965
_diffrn_reflns_theta_full 14.357
_diffrn_reflns_theta_max 14.411
_diffrn_reflns_theta_min 0.705
_exptl_absorpt_coefficient_mu 0.035
_exptl_crystal_density_diffrn 0.921
_exptl_crystal_F_000 6160
_exptl_crystal_recrystallization_method 'Re-crystallisation from solvent'
_refine_diff_density_max 1.518
_refine_diff_density_min -0.814
_refine_diff_density_rms 0.183
_refine_ls_extinction_method none
_refine_ls_goodness_of_fit_ref 2.558
_refine_ls_hydrogen_treatment constr
_refine_ls_matrix_type full
_refine_ls_number_parameters 1322
_refine_ls_number_reflns 18282
_refine_ls_number_restraints 4511
_refine_ls_restrained_S_all 2.399
_refine_ls_R_factor_all 0.2476
_refine_ls_R_factor_gt 0.1623
_refine_ls_shift/su_max 0.067
_refine_ls_shift/su_mean 0.004
_refine_ls_structure_factor_coef Fsqd
_refine_ls_weighting_details 'w=1/[\s^2^(Fo^2^)+(0.1000P)^2^] where P=(Fo^2^+2Fc^2^)/3'
_refine_ls_weighting_scheme calc
_refine_ls_wR_factor_gt 0.4146
_refine_ls_wR_factor_ref 0.4414
_reflns_Friedel_coverage 0.000
_reflns_number_gt 9000
_reflns_number_total 18282
_reflns_threshold_expression 'I > 2\s(I)'
_cod_data_source_file c6cc03463b2.cif
_cod_data_source_block s15100
_cod_original_cell_volume 20718.0(19)
_cod_database_code 7124673
_shelx_space_group_comment
;
The symmetry employed for this shelxl refinement is uniquely defined
by the following loop, which should always be used as a source of
symmetry information in preference to the above space-group names.
They are only intended as comments.
;
_shelxl_version_number 2014-3
_solvent_exptl_crystal_recrystallization_method 'cloroform, methanol'

loop_
_space_group_symop_operation_xyz
'x, y, z'
'-x+1/2, -y, z+1/2'
'-x, y+1/2, -z+1/2'
'x+1/2, -y+1/2, -z'
'-x, -y, -z'
'x-1/2, y, -z-1/2'
'x, -y-1/2, z-1/2'
'-x-1/2, y-1/2, z'

loop_
_atom_site_label
_atom_site_type_symbol
_atom_site_fract_x
_atom_site_fract_y
_atom_site_fract_z
_atom_site_U_iso_or_equiv
_atom_site_adp_type
_atom_site_occupancy
_atom_site_site_symmetry_order
_atom_site_calc_flag
_atom_site_refinement_flags_posn
_atom_site_refinement_flags_adp
_atom_site_refinement_flags_occupancy
_atom_site_disorder_assembly
_atom_site_disorder_group
C1 C 0.6311(2) 0.8220(6) 0.4439(2) 0.075(2) Uani 0.662(2) 1 d D U P A 1
H1 H 0.6363 0.8013 0.4216 0.090 Uiso 0.662(2) 1 calc R U P A 1
C2 C 0.5922(2) 0.8235(7) 0.4518(2) 0.0536(16) Uani 0.662(2) 1 d D U P A 1
C3 C 0.5773(5) 0.859(3) 0.4831(5) 0.069(4) Uani 0.662(2) 1 d D U P A 1
N1 N 0.5599(7) 0.8922(10) 0.5039(3) 0.112(4) Uani 0.662(2) 1 d D U P A 1
C4 C 0.5589(2) 0.7886(5) 0.42937(18) 0.0556(17) Uani 0.662(2) 1 d D U P A 1
C5 C 0.5180(2) 0.7860(8) 0.4404(2) 0.0536(19) Uani 0.662(2) 1 d D U P A 1
H5 H 0.5109 0.8094 0.4619 0.064 Uiso 0.662(2) 1 calc R U P A 1
C6 C 0.4879(2) 0.7499(9) 0.4204(2) 0.0485(17) Uani 0.662(2) 1 d D U P A 1
C7 C 0.4975(2) 0.7178(7) 0.3886(2) 0.050(2) Uani 0.662(2) 1 d D U P A 1
H7 H 0.4766 0.6957 0.3744 0.060 Uiso 0.662(2) 1 calc R U P A 1
C8 C 0.5388(2) 0.7180(5) 0.37707(18) 0.0509(17) Uani 0.662(2) 1 d D U P A 1
C9 C 0.5682(2) 0.7548(5) 0.39733(19) 0.0537(17) Uani 0.662(2) 1 d D U P A 1
H9 H 0.5956 0.7574 0.3893 0.064 Uiso 0.662(2) 1 calc R U P A 1
C10 C 0.4432(4) 0.7472(12) 0.4306(6) 0.0499(12) Uani 0.662(2) 1 d D U P A 1
C11 C 0.4179(4) 0.8129(12) 0.4221(8) 0.0524(17) Uani 0.662(2) 1 d D U P A 1
C12 C 0.3769(4) 0.8087(10) 0.4309(6) 0.064(2) Uani 0.662(2) 1 d D U P A 1
H12 H 0.3591 0.8528 0.4249 0.076 Uiso 0.662(2) 1 calc R U P A 1
C13 C 0.3614(4) 0.7418(9) 0.4483(5) 0.069(3) Uani 0.662(2) 1 d D U P A 1
H13 H 0.3332 0.7398 0.4539 0.083 Uiso 0.662(2) 1 calc R U P A 1
C14 C 0.3866(4) 0.6785(11) 0.4574(6) 0.066(2) Uani 0.662(2) 1 d D U P A 1
H14 H 0.3758 0.6329 0.4698 0.079 Uiso 0.662(2) 1 calc R U P A 1
C15 C 0.4276(4) 0.6796(15) 0.4490(7) 0.0570(18) Uani 0.662(2) 1 d D U P A 1
C16 C 0.4322(11) 0.8866(12) 0.4034(5) 0.060(2) Uani 0.662(2) 1 d D U P A 1
H16 H 0.4628 0.8862 0.4020 0.072 Uiso 0.662(2) 1 calc R U P A 1
C17 C 0.4138(5) 0.8849(8) 0.3672(3) 0.079(3) Uani 0.662(2) 1 d D U P A 1
H17A H 0.4231 0.9336 0.3544 0.119 Uiso 0.662(2) 1 calc R U P A 1
H17B H 0.4228 0.8348 0.3553 0.119 Uiso 0.662(2) 1 calc R U P A 1
H17C H 0.3839 0.8854 0.3687 0.119 Uiso 0.662(2) 1 calc R U P A 1
C18 C 0.4177(3) 0.9655(8) 0.4213(3) 0.078(3) Uani 0.662(2) 1 d D U P A 1
H18A H 0.4275 1.0138 0.4085 0.116 Uiso 0.662(2) 1 calc R U P A 1
H18B H 0.3878 0.9661 0.4221 0.116 Uiso 0.662(2) 1 calc R U P A 1
H18C H 0.4287 0.9671 0.4446 0.116 Uiso 0.662(2) 1 calc R U P A 1
C19 C 0.4555(5) 0.6093(8) 0.4625(3) 0.070(3) Uani 0.662(2) 1 d D U P A 1
H19 H 0.4844 0.6261 0.4578 0.084 Uiso 0.662(2) 1 calc R U P A 1
C20 C 0.4477(5) 0.5285(9) 0.4427(3) 0.088(4) Uani 0.662(2) 1 d D U P A 1
H20A H 0.4497 0.5392 0.4180 0.133 Uiso 0.662(2) 1 calc R U P A 1
H20B H 0.4682 0.4873 0.4492 0.133 Uiso 0.662(2) 1 calc R U P A 1
H20C H 0.4204 0.5077 0.4481 0.133 Uiso 0.662(2) 1 calc R U P A 1
C21 C 0.4523(4) 0.5923(10) 0.5012(3) 0.098(4) Uani 0.662(2) 1 d D U P A 1
H21A H 0.4573 0.6435 0.5139 0.147 Uiso 0.662(2) 1 calc R U P A 1
H21B H 0.4250 0.5714 0.5066 0.147 Uiso 0.662(2) 1 calc R U P A 1
H21C H 0.4728 0.5510 0.5078 0.147 Uiso 0.662(2) 1 calc R U P A 1
C22 C 0.5529(2) 0.6825(4) 0.34478(16) 0.0508(15) Uani 0.662(2) 1 d D U P A 1
H22 H 0.5788 0.7017 0.3373 0.061 Uiso 0.662(2) 1 calc R U P A 1
C23 C 0.5355(2) 0.6286(6) 0.3245(2) 0.0496(15) Uani 0.662(2) 1 d D U P A 1
C24 C 0.4957(5) 0.5957(17) 0.3313(5) 0.076(3) Uani 0.662(2) 1 d D U P A 1
N2 N 0.4669(3) 0.5587(8) 0.3373(3) 0.122(4) Uani 0.662(2) 1 d D U P A 1
C25 C 0.5556(2) 0.5940(5) 0.29285(17) 0.0430(15) Uani 0.662(2) 1 d D U P A 1
C26 C 0.5322(2) 0.5643(9) 0.2662(2) 0.047(2) Uani 0.662(2) 1 d D U P A 1
H26 H 0.5032 0.5669 0.2678 0.056 Uiso 0.662(2) 1 calc R U P A 1
C27 C 0.5499(3) 0.5310(10) 0.2373(3) 0.0482(17) Uani 0.662(2) 1 d D U P A 1
C28 C 0.5921(3) 0.5257(9) 0.2351(2) 0.052(2) Uani 0.662(2) 1 d D U P A 1
H28 H 0.6044 0.5009 0.2156 0.063 Uiso 0.662(2) 1 calc R U P A 1
C29 C 0.6169(2) 0.5574(5) 0.2620(2) 0.0510(17) Uani 0.662(2) 1 d D U P A 1
C30 C 0.5973(2) 0.5895(5) 0.29025(17) 0.0476(16) Uani 0.662(2) 1 d D U P A 1
H30 H 0.6135 0.6093 0.3087 0.057 Uiso 0.662(2) 1 calc R U P A 1
C31 C 0.5254(6) 0.5031(10) 0.2064(4) 0.0556(14) Uani 0.662(2) 1 d D U P A 1
C32 C 0.5190(7) 0.5604(10) 0.1799(5) 0.0554(18) Uani 0.662(2) 1 d D U P A 1
C33 C 0.4948(6) 0.5363(8) 0.1521(4) 0.068(3) Uani 0.662(2) 1 d D U P A 1
H33 H 0.4903 0.5735 0.1337 0.082 Uiso 0.662(2) 1 calc R U P A 1
C34 C 0.4775(6) 0.4579(7) 0.1513(4) 0.079(3) Uani 0.662(2) 1 d D U P A 1
H34 H 0.4617 0.4415 0.1320 0.094 Uiso 0.662(2) 1 calc R U P A 1
C35 C 0.4827(7) 0.4050(9) 0.1774(4) 0.079(3) Uani 0.662(2) 1 d D U P A 1
H35 H 0.4692 0.3531 0.1768 0.095 Uiso 0.662(2) 1 calc R U P A 1
C36 C 0.5074(9) 0.4245(11) 0.2054(5) 0.0695(19) Uani 0.662(2) 1 d D U P A 1
C37 C 0.5385(5) 0.6455(10) 0.1791(5) 0.062(2) Uani 0.662(2) 1 d D U P A 1
H37 H 0.5500 0.6584 0.2022 0.074 Uiso 0.662(2) 1 calc R U P A 1
C38 C 0.5731(7) 0.6413(17) 0.1534(7) 0.088(3) Uani 0.662(2) 1 d D U P A 1
H38A H 0.5925 0.5982 0.1602 0.133 Uiso 0.662(2) 1 calc R U P A 1
H38B H 0.5620 0.6283 0.1308 0.133 Uiso 0.662(2) 1 calc R U P A 1
H38C H 0.5872 0.6946 0.1526 0.133 Uiso 0.662(2) 1 calc R U P A 1
C39 C 0.5079(5) 0.7118(11) 0.1694(7) 0.081(4) Uani 0.662(2) 1 d D U P A 1
H39A H 0.4859 0.7134 0.1863 0.121 Uiso 0.662(2) 1 calc R U P A 1
H39B H 0.5216 0.7656 0.1686 0.121 Uiso 0.662(2) 1 calc R U P A 1
H39C H 0.4964 0.6993 0.1468 0.121 Uiso 0.662(2) 1 calc R U P A 1
C40 C 0.5140(5) 0.3630(9) 0.2337(4) 0.100(3) Uani 0.662(2) 1 d D U P A 1
H40 H 0.5281 0.3926 0.2528 0.120 Uiso 0.662(2) 1 calc R U P A 1
C41 C 0.5422(5) 0.2902(8) 0.2224(4) 0.133(4) Uani 0.662(2) 1 d D U P A 1
H41A H 0.5457 0.2517 0.2415 0.199 Uiso 0.662(2) 1 calc R U P A 1
H41B H 0.5298 0.2613 0.2030 0.199 Uiso 0.662(2) 1 calc R U P A 1
H41C H 0.5690 0.3120 0.2156 0.199 Uiso 0.662(2) 1 calc R U P A 1
C42 C 0.4743(5) 0.3246(9) 0.2485(4) 0.141(5) Uani 0.662(2) 1 d D U P A 1
H42A H 0.4814 0.2855 0.2667 0.211 Uiso 0.662(2) 1 calc R U P A 1
H42B H 0.4570 0.3685 0.2579 0.211 Uiso 0.662(2) 1 calc R U P A 1
H42C H 0.4595 0.2957 0.2304 0.211 Uiso 0.662(2) 1 calc R U P A 1
C43 C 0.6617(2) 0.5545(5) 0.26163(18) 0.0602(18) Uani 0.662(2) 1 d D U P A 1
H43 H 0.6739 0.5814 0.2806 0.072 Uiso 0.662(2) 1 calc R U P A 1
C44 C 0.6881(2) 0.5225(6) 0.2404(2) 0.0618(18) Uani 0.662(2) 1 d D U P A 1
C45 C 0.6765(3) 0.4585(6) 0.2158(2) 0.081(3) Uani 0.662(2) 1 d D U P A 1
N3 N 0.6741(4) 0.4128(8) 0.1941(3) 0.137(4) Uani 0.662(2) 1 d D U P A 1
C46 C 0.7338(2) 0.5289(6) 0.24437(19) 0.0597(19) Uani 0.662(2) 1 d D U P A 1
C47 C 0.7595(3) 0.5042(12) 0.2180(3) 0.062(2) Uani 0.662(2) 1 d D U P A 1
H47 H 0.7479 0.4855 0.1971 0.074 Uiso 0.662(2) 1 calc R U P A 1
C48 C 0.8017(3) 0.5063(13) 0.2214(3) 0.0612(18) Uani 0.662(2) 1 d D U P A 1
C49 C 0.8182(3) 0.5368(11) 0.2509(3) 0.066(3) Uani 0.662(2) 1 d D U P A 1
H49 H 0.8471 0.5391 0.2534 0.079 Uiso 0.662(2) 1 calc R U P A 1
C50 C 0.7929(2) 0.5651(6) 0.2781(2) 0.0598(19) Uani 0.662(2) 1 d D U P A 1
C51 C 0.7513(2) 0.5587(6) 0.2742(2) 0.063(2) Uani 0.662(2) 1 d D U P A 1
H51 H 0.7340 0.5752 0.2924 0.075 Uiso 0.662(2) 1 calc R U P A 1
C52 C 0.8291(7) 0.4811(10) 0.1922(4) 0.0706(17) Uani 0.662(2) 1 d D U P A 1
C53 C 0.8384(8) 0.3960(10) 0.1878(5) 0.090(2) Uani 0.662(2) 1 d D U P A 1
C54 C 0.8594(6) 0.3731(9) 0.1583(3) 0.109(4) Uani 0.662(2) 1 d D U P A 1
H54 H 0.8659 0.3166 0.1547 0.131 Uiso 0.662(2) 1 calc R U P A 1
C55 C 0.8709(5) 0.4305(8) 0.1344(3) 0.112(4) Uani 0.662(2) 1 d D U P A 1
H55 H 0.8846 0.4132 0.1142 0.135 Uiso 0.662(2) 1 calc R U P A 1
C56 C 0.8630(7) 0.5113(8) 0.1394(4) 0.107(4) Uani 0.662(2) 1 d D U P A 1
H56 H 0.8730 0.5503 0.1233 0.128 Uiso 0.662(2) 1 calc R U P A 1
C57 C 0.8403(7) 0.5397(10) 0.1676(5) 0.078(2) Uani 0.662(2) 1 d D U P A 1
C58 C 0.8258(4) 0.3335(9) 0.2142(4) 0.103(3) Uani 0.662(2) 1 d D U P A 1
H58 H 0.8090 0.3673 0.2303 0.123 Uiso 0.662(2) 1 calc R U P A 1
C59 C 0.8587(6) 0.2951(13) 0.2386(4) 0.168(6) Uani 0.662(2) 1 d D U P A 1
H59A H 0.8456 0.2558 0.2542 0.252 Uiso 0.662(2) 1 calc R U P A 1
H59B H 0.8795 0.2665 0.2250 0.252 Uiso 0.662(2) 1 calc R U P A 1
H59C H 0.8717 0.3392 0.2520 0.252 Uiso 0.662(2) 1 calc R U P A 1
C60 C 0.7959(7) 0.2639(12) 0.2040(7) 0.169(6) Uani 0.662(2) 1 d D U P A 1
H60A H 0.7907 0.2284 0.2238 0.253 Uiso 0.662(2) 1 calc R U P A 1
H60B H 0.7701 0.2883 0.1962 0.253 Uiso 0.662(2) 1 calc R U P A 1
H60C H 0.8078 0.2310 0.1855 0.253 Uiso 0.662(2) 1 calc R U P A 1
C61 C 0.8308(4) 0.6281(8) 0.1715(3) 0.090(3) Uani 0.662(2) 1 d D U P A 1
H61 H 0.8123 0.6361 0.1916 0.108 Uiso 0.662(2) 1 calc R U P A 1
C62 C 0.8698(5) 0.6782(11) 0.1767(4) 0.144(5) Uani 0.662(2) 1 d D U P A 1
H62A H 0.8629 0.7367 0.1792 0.216 Uiso 0.662(2) 1 calc R U P A 1
H62B H 0.8840 0.6590 0.1973 0.216 Uiso 0.662(2) 1 calc R U P A 1
H62C H 0.8877 0.6711 0.1568 0.216 Uiso 0.662(2) 1 calc R U P A 1
C63 C 0.8093(5) 0.6558(12) 0.1391(3) 0.148(5) Uani 0.662(2) 1 d D U P A 1
H63A H 0.8025 0.7146 0.1409 0.223 Uiso 0.662(2) 1 calc R U P A 1
H63B H 0.8273 0.6469 0.1194 0.223 Uiso 0.662(2) 1 calc R U P A 1
H63C H 0.7841 0.6237 0.1361 0.223 Uiso 0.662(2) 1 calc R U P A 1
C64 C 0.8077(2) 0.5993(6) 0.30993(19) 0.067(2) Uani 0.662(2) 1 d D U P A 1
H64 H 0.7878 0.5983 0.3277 0.081 Uiso 0.662(2) 1 calc R U P A 1
C65 C 0.8429(2) 0.6318(7) 0.3196(2) 0.070(2) Uani 0.662(2) 1 d D U P A 1
C66 C 0.8792(5) 0.6246(19) 0.2988(6) 0.109(5) Uani 0.662(2) 1 d D U P A 1
N4 N 0.9101(4) 0.6172(9) 0.2853(4) 0.147(6) Uani 0.662(2) 1 d D U P A 1
C67 C 0.8496(2) 0.6749(6) 0.35353(18) 0.0554(18) Uani 0.662(2) 1 d D U P A 1
C68 C 0.8895(2) 0.6908(8) 0.3649(2) 0.0545(19) Uani 0.662(2) 1 d D U P A 1
H68 H 0.9123 0.6724 0.3520 0.065 Uiso 0.662(2) 1 calc R U P A 1
C69 C 0.8957(2) 0.7338(9) 0.3955(3) 0.0473(17) Uani 0.662(2) 1 d D U P A 1
C70 C 0.8629(2) 0.7550(6) 0.4150(2) 0.053(2) Uani 0.662(2) 1 d D U P A 1
H70 H 0.8673 0.7803 0.4366 0.064 Uiso 0.662(2) 1 calc R U P A 1
C71 C 0.8226(2) 0.7401(5) 0.40399(19) 0.0530(17) Uani 0.662(2) 1 d D U P A 1
C72 C 0.8169(2) 0.7005(6) 0.37338(19) 0.0614(19) Uani 0.662(2) 1 d D U P A 1
H72 H 0.7899 0.6904 0.3656 0.074 Uiso 0.662(2) 1 calc R U P A 1
C73 C 0.9378(3) 0.7518(11) 0.4085(6) 0.0480(11) Uani 0.662(2) 1 d D U P A 1
C74 C 0.9579(5) 0.6906(14) 0.4280(9) 0.057(2) Uani 0.662(2) 1 d D U P A 1
C75 C 0.9990(4) 0.7016(8) 0.4356(5) 0.062(2) Uani 0.662(2) 1 d D U P A 1
H75 H 1.0131 0.6605 0.4483 0.074 Uiso 0.662(2) 1 calc R U P A 1
C76 C 1.0195(3) 0.7704(6) 0.4252(4) 0.064(2) Uani 0.662(2) 1 d D U P A 1
H76 H 1.0479 0.7758 0.4300 0.077 Uiso 0.662(2) 1 calc R U P A 1
C77 C 0.9996(3) 0.8317(8) 0.4079(4) 0.063(2) Uani 0.662(2) 1 d D U P A 1
H77 H 1.0140 0.8807 0.4021 0.076 Uiso 0.662(2) 1 calc R U P A 1
C78 C 0.9589(4) 0.8238(11) 0.3986(6) 0.0545(16) Uani 0.662(2) 1 d D U P A 1
C79 C 0.9371(4) 0.6159(8) 0.4415(3) 0.084(2) Uani 0.662(2) 1 d D U P A 1
H79 H 0.9122 0.6026 0.4278 0.100 Uiso 0.662(2) 1 calc R U P A 1
C80 C 0.9678(4) 0.5419(7) 0.4415(3) 0.109(3) Uani 0.662(2) 1 d D U P A 1
H80A H 0.9542 0.4925 0.4504 0.163 Uiso 0.662(2) 1 calc R U P A 1
H80B H 0.9771 0.5314 0.4181 0.163 Uiso 0.662(2) 1 calc R U P A 1
H80C H 0.9913 0.5553 0.4560 0.163 Uiso 0.662(2) 1 calc R U P A 1
C81 C 0.9259(5) 0.6360(12) 0.4788(3) 0.112(4) Uani 0.662(2) 1 d D U P A 1
H81A H 0.9120 0.5885 0.4890 0.168 Uiso 0.662(2) 1 calc R U P A 1
H81B H 0.9508 0.6482 0.4917 0.168 Uiso 0.662(2) 1 calc R U P A 1
H81C H 0.9077 0.6841 0.4793 0.168 Uiso 0.662(2) 1 calc R U P A 1
C82 C 0.9363(4) 0.8915(8) 0.3792(3) 0.069(3) Uani 0.662(2) 1 d D U P A 1
H82 H 0.9068 0.8772 0.3821 0.083 Uiso 0.662(2) 1 calc R U P A 1
C83 C 0.9430(6) 0.8918(15) 0.3408(4) 0.097(4) Uani 0.662(2) 1 d D U P A 1
H83A H 0.9274 0.9372 0.3306 0.145 Uiso 0.662(2) 1 calc R U P A 1
H83B H 0.9721 0.8993 0.3359 0.145 Uiso 0.662(2) 1 calc R U P A 1
H83C H 0.9337 0.8392 0.3312 0.145 Uiso 0.662(2) 1 calc R U P A 1
C84 C 0.9405(5) 0.9778(10) 0.3959(5) 0.102(5) Uani 0.662(2) 1 d D U P A 1
H84A H 0.9359 0.9733 0.4206 0.153 Uiso 0.662(2) 1 calc R U P A 1
H84B H 0.9680 0.9995 0.3917 0.153 Uiso 0.662(2) 1 calc R U P A 1
H84C H 0.9202 1.0153 0.3859 0.153 Uiso 0.662(2) 1 calc R U P A 1
C85 C 0.7871(2) 0.7662(5) 0.42299(18) 0.0627(18) Uani 0.662(2) 1 d D U P A 1
H85 H 0.7632 0.7346 0.4185 0.075 Uiso 0.662(2) 1 calc R U P A 1
C86 C 0.7817(2) 0.8252(6) 0.4451(2) 0.0550(16) Uani 0.662(2) 1 d D U P A 1
C87 C 0.8150(3) 0.8781(9) 0.4547(6) 0.067(3) Uani 0.662(2) 1 d D U P A 1
N5 N 0.8385(3) 0.9265(7) 0.4624(3) 0.113(3) Uani 0.662(2) 1 d D U P A 1
C88 C 0.7417(2) 0.8449(5) 0.46242(18) 0.0563(18) Uani 0.662(2) 1 d D U P A 1
C89 C 0.7417(2) 0.8824(8) 0.4943(3) 0.0554(19) Uani 0.662(2) 1 d D U P A 1
H89 H 0.7669 0.8922 0.5058 0.066 Uiso 0.662(2) 1 calc R U P A 1
C90 C 0.7053(3) 0.9057(9) 0.5094(3) 0.0563(18) Uani 0.662(2) 1 d D U P A 1
C91 C 0.6688(2) 0.8879(9) 0.4942(3) 0.059(2) Uani 0.662(2) 1 d D U P A 1
H91 H 0.6440 0.9038 0.5049 0.071 Uiso 0.662(2) 1 calc R U P A 1
C92 C 0.6676(2) 0.8455(6) 0.46216(19) 0.0619(19) Uani 0.662(2) 1 d D U P A 1
C93 C 0.7049(2) 0.8272(6) 0.4472(2) 0.064(2) Uani 0.662(2) 1 d D U P A 1
H93A H 0.7051 0.8013 0.4254 0.077 Uiso 0.662(2) 1 calc R U P A 1
C94 C 0.7049(6) 0.9563(7) 0.5416(2) 0.0609(19) Uani 0.662(2) 1 d D U P A 1
C95 C 0.7181(6) 1.0396(7) 0.5400(3) 0.076(2) Uani 0.662(2) 1 d D U P A 1
C96 C 0.7210(5) 1.0815(7) 0.5709(2) 0.080(3) Uani 0.662(2) 1 d D U P A 1
H96 H 0.7294 1.1377 0.5711 0.096 Uiso 0.662(2) 1 calc R U P A 1
C97 C 0.7119(4) 1.0422(6) 0.6016(3) 0.074(2) Uani 0.662(2) 1 d D U P A 1
H97 H 0.7144 1.0722 0.6224 0.089 Uiso 0.662(2) 1 calc R U P A 1
C98 C 0.6995(4) 0.9625(7) 0.6027(3) 0.073(2) Uani 0.662(2) 1 d D U P A 1
H98 H 0.6938 0.9374 0.6241 0.088 Uiso 0.662(2) 1 calc R U P A 1
C99 C 0.6950(5) 0.9172(6) 0.5728(3) 0.062(2) Uani 0.662(2) 1 d D U P A 1
C100 C 0.7260(6) 1.0795(11) 0.5058(4) 0.099(3) Uani 0.662(2) 1 d D U P A 1
H100 H 0.7415 1.0417 0.4903 0.119 Uiso 0.662(2) 1 calc R U P A 1
C101 C 0.6844(6) 1.1032(17) 0.4905(7) 0.122(4) Uani 0.662(2) 1 d D U P A 1
H01A H 0.6886 1.1294 0.4682 0.183 Uiso 0.662(2) 1 calc R U P A 1
H01B H 0.6677 1.0535 0.4877 0.183 Uiso 0.662(2) 1 calc R U P A 1
H01C H 0.6705 1.1420 0.5058 0.183 Uiso 0.662(2) 1 calc R U P A 1
C102 C 0.7508(5) 1.1586(10) 0.5139(6) 0.157(6) Uani 0.662(2) 1 d D U P A 1
H02A H 0.7570 1.1878 0.4925 0.235 Uiso 0.662(2) 1 calc R U P A 1
H02B H 0.7348 1.1947 0.5289 0.235 Uiso 0.662(2) 1 calc R U P A 1
H02C H 0.7764 1.1435 0.5254 0.235 Uiso 0.662(2) 1 calc R U P A 1
C103 C 0.6829(4) 0.8272(7) 0.5752(3) 0.070(2) Uani 0.662(2) 1 d D U P A 1
H103 H 0.6849 0.8076 0.5510 0.084 Uiso 0.662(2) 1 calc R U P A 1
C104 C 0.6375(4) 0.8166(8) 0.5836(6) 0.112(4) Uani 0.662(2) 1 d D U P A 1
H04A H 0.6310 0.7576 0.5849 0.169 Uiso 0.662(2) 1 calc R U P A 1
H04B H 0.6316 0.8427 0.6057 0.169 Uiso 0.662(2) 1 calc R U P A 1
H04C H 0.6210 0.8425 0.5657 0.169 Uiso 0.662(2) 1 calc R U P A 1
C105 C 0.7067(6) 0.7605(10) 0.5956(6) 0.109(4) Uani 0.662(2) 1 d D U P A 1
H05A H 0.6929 0.7071 0.5932 0.164 Uiso 0.662(2) 1 calc R U P A 1
H05B H 0.7347 0.7562 0.5867 0.164 Uiso 0.662(2) 1 calc R U P A 1
H05C H 0.7077 0.7760 0.6198 0.164 Uiso 0.662(2) 1 calc R U P A 1
C1D C 0.5958(4) 0.7990(12) 0.4272(4) 0.075(2) Uani 0.338(2) 1 d D U P A 2
H1D H 0.6179 0.7970 0.4115 0.090 Uiso 0.338(2) 1 calc R U P A 2
C2D C 0.6050(4) 0.8309(16) 0.4567(4) 0.0536(16) Uani 0.338(2) 1 d D U P A 2
C3D C 0.5751(10) 0.849(6) 0.4830(10) 0.069(4) Uani 0.338(2) 1 d D U P A 2
N1D N 0.5667(15) 0.862(2) 0.5110(6) 0.112(4) Uani 0.338(2) 1 d D U P A 2
C92D C 0.6480(4) 0.8496(12) 0.4681(4) 0.0619(19) Uani 0.338(2) 1 d D U P A 2
C91D C 0.6554(5) 0.892(2) 0.4984(5) 0.059(2) Uani 0.338(2) 1 d D U P A 2
H91D H 0.6329 0.9119 0.5114 0.071 Uiso 0.338(2) 1 calc R U P A 2
C90D C 0.6946(5) 0.9057(19) 0.5101(5) 0.0563(18) Uani 0.338(2) 1 d D U P A 2
C89D C 0.7266(5) 0.8744(16) 0.4913(5) 0.0554(19) Uani 0.338(2) 1 d D U P A 2
H89D H 0.7537 0.8843 0.4989 0.066 Uiso 0.338(2) 1 calc R U P A 2
C88D C 0.7206(4) 0.8278(11) 0.4608(4) 0.0563(18) Uani 0.338(2) 1 d D U P A 2
C93D C 0.6804(4) 0.8136(12) 0.4508(4) 0.064(2) Uani 0.338(2) 1 d D U P A 2
H93D H 0.6751 0.7786 0.4318 0.077 Uiso 0.338(2) 1 calc R U P A 2
C94D C 0.7049(11) 0.9395(14) 0.5452(4) 0.0609(19) Uani 0.338(2) 1 d D U P A 2
C95D C 0.7186(12) 1.0225(14) 0.5485(5) 0.076(2) Uani 0.338(2) 1 d D U P A 2
C96D C 0.7189(10) 1.0573(13) 0.5814(5) 0.080(3) Uani 0.338(2) 1 d D U P A 2
H96D H 0.7298 1.1111 0.5848 0.096 Uiso 0.338(2) 1 calc R U P A 2
C97D C 0.7037(9) 1.0142(14) 0.6086(5) 0.074(2) Uani 0.338(2) 1 d D U P A 2
H97D H 0.7020 1.0406 0.6303 0.089 Uiso 0.338(2) 1 calc R U P A 2
C98D C 0.6909(10) 0.9350(14) 0.6056(5) 0.073(2) Uani 0.338(2) 1 d D U P A 2
H98D H 0.6798 0.9072 0.6248 0.088 Uiso 0.338(2) 1 calc R U P A 2
C99D C 0.6939(11) 0.8941(14) 0.5746(5) 0.062(2) Uani 0.338(2) 1 d D U P A 2
C200 C 0.7322(13) 1.075(2) 0.5150(9) 0.099(3) Uani 0.338(2) 1 d D U P A 2
H200 H 0.7415 1.0296 0.4995 0.119 Uiso 0.338(2) 1 calc R U P A 2
C201 C 0.6971(12) 1.113(3) 0.4933(14) 0.122(4) Uani 0.338(2) 1 d D U P A 2
H01D H 0.6732 1.0763 0.4943 0.183 Uiso 0.338(2) 1 calc R U P A 2
H01E H 0.6898 1.1671 0.5024 0.183 Uiso 0.338(2) 1 calc R U P A 2
H01F H 0.7060 1.1184 0.4695 0.183 Uiso 0.338(2) 1 calc R U P A 2
C202 C 0.7692(10) 1.133(2) 0.5129(14) 0.157(6) Uani 0.338(2) 1 d D U P A 2
H02D H 0.7917 1.1106 0.5265 0.235 Uiso 0.338(2) 1 calc R U P A 2
H02E H 0.7778 1.1389 0.4891 0.235 Uiso 0.338(2) 1 calc R U P A 2
H02F H 0.7616 1.1877 0.5220 0.235 Uiso 0.338(2) 1 calc R U P A 2
C203 C 0.6820(8) 0.8019(15) 0.5706(7) 0.070(2) Uani 0.338(2) 1 d D U P A 2
H203 H 0.6885 0.7781 0.5476 0.084 Uiso 0.338(2) 1 calc R U P A 2
C204 C 0.6391(8) 0.781(2) 0.5836(13) 0.112(4) Uani 0.338(2) 1 d D U P A 2
H04D H 0.6190 0.7925 0.5658 0.169 Uiso 0.338(2) 1 calc R U P A 2
H04E H 0.6380 0.7217 0.5895 0.169 Uiso 0.338(2) 1 calc R U P A 2
H04F H 0.6330 0.8136 0.6040 0.169 Uiso 0.338(2) 1 calc R U P A 2
C205 C 0.7143(11) 0.784(2) 0.5982(12) 0.109(4) Uani 0.338(2) 1 d D U P A 2
H05D H 0.7415 0.7976 0.5895 0.164 Uiso 0.338(2) 1 calc R U P A 2
H05E H 0.7085 0.8167 0.6186 0.164 Uiso 0.338(2) 1 calc R U P A 2
H05F H 0.7135 0.7248 0.6042 0.164 Uiso 0.338(2) 1 calc R U P A 2
C85D C 0.7529(4) 0.7961(10) 0.4402(4) 0.0627(18) Uani 0.338(2) 1 d D U P A 2
H85D H 0.7456 0.7505 0.4262 0.075 Uiso 0.338(2) 1 calc R U P A 2
C86D C 0.7912(4) 0.8193(13) 0.4374(5) 0.0550(16) Uani 0.338(2) 1 d D U P A 2
C87D C 0.8054(8) 0.893(2) 0.4543(13) 0.067(3) Uani 0.338(2) 1 d D U P A 2
N5D N 0.8210(5) 0.9443(15) 0.4691(8) 0.113(3) Uani 0.338(2) 1 d D U P A 2
C71D C 0.8220(4) 0.7797(10) 0.4144(3) 0.0530(17) Uani 0.338(2) 1 d D U P A 2
C70D C 0.8633(4) 0.7847(14) 0.4219(5) 0.053(2) Uani 0.338(2) 1 d D U P A 2
H70D H 0.8721 0.8171 0.4408 0.064 Uiso 0.338(2) 1 calc R U P A 2
C69D C 0.8918(4) 0.7430(18) 0.4024(6) 0.0473(17) Uani 0.338(2) 1 d D U P A 2
C68D C 0.8796(5) 0.7052(17) 0.3727(5) 0.0545(19) Uani 0.338(2) 1 d D U P A 2
H68D H 0.8995 0.6844 0.3572 0.065 Uiso 0.338(2) 1 calc R U P A 2
C67D C 0.8369(5) 0.6971(11) 0.3649(4) 0.0554(18) Uani 0.338(2) 1 d D U P A 2
C72D C 0.8101(4) 0.7334(11) 0.3865(4) 0.0614(19) Uani 0.338(2) 1 d D U P A 2
H72D H 0.7817 0.7268 0.3822 0.074 Uiso 0.338(2) 1 calc R U P A 2
C73D C 0.9372(6) 0.755(2) 0.4073(11) 0.0480(11) Uani 0.338(2) 1 d D U P A 2
C74D C 0.9597(9) 0.701(3) 0.4287(18) 0.057(2) Uani 0.338(2) 1 d D U P A 2
C75D C 1.0007(8) 0.7246(17) 0.4344(10) 0.062(2) Uani 0.338(2) 1 d D U P A 2
H75D H 1.0181 0.6894 0.4472 0.074 Uiso 0.338(2) 1 calc R U P A 2
C76D C 1.0158(7) 0.7974(15) 0.4220(9) 0.064(2) Uani 0.338(2) 1 d D U P A 2
H76D H 1.0431 0.8125 0.4275 0.077 Uiso 0.338(2) 1 calc R U P A 2
C77D C 0.9933(7) 0.8492(17) 0.4018(9) 0.063(2) Uani 0.338(2) 1 d D U P A 2
H77D H 1.0052 0.8980 0.3927 0.076 Uiso 0.338(2) 1 calc R U P A 2
C78D C 0.9531(8) 0.830(2) 0.3949(12) 0.0545(16) Uani 0.338(2) 1 d D U P A 2
C79D C 0.9359(7) 0.6308(18) 0.4450(7) 0.084(2) Uani 0.338(2) 1 d D U P A 2
H79D H 0.9420 0.5778 0.4329 0.100 Uiso 0.338(2) 1 calc R U P A 2
C80D C 0.8914(6) 0.6553(14) 0.4388(5) 0.109(3) Uani 0.338(2) 1 d D U P A 2
H80D H 0.8733 0.6133 0.4485 0.163 Uiso 0.338(2) 1 calc R U P A 2
H80E H 0.8860 0.7087 0.4497 0.163 Uiso 0.338(2) 1 calc R U P A 2
H80F H 0.8864 0.6597 0.4141 0.163 Uiso 0.338(2) 1 calc R U P A 2
C81D C 0.9402(11) 0.618(3) 0.4843(6) 0.112(4) Uani 0.338(2) 1 d D U P A 2
H81D H 0.9234 0.5716 0.4915 0.168 Uiso 0.338(2) 1 calc R U P A 2
H81E H 0.9689 0.6075 0.4899 0.168 Uiso 0.338(2) 1 calc R U P A 2
H81F H 0.9312 0.6685 0.4961 0.168 Uiso 0.338(2) 1 calc R U P A 2
C82D C 0.9274(9) 0.8865(17) 0.3719(6) 0.069(3) Uani 0.338(2) 1 d D U P A 2
H82D H 0.9002 0.8628 0.3657 0.083 Uiso 0.338(2) 1 calc R U P A 2
C83D C 0.9551(13) 0.903(3) 0.3409(9) 0.097(4) Uani 0.338(2) 1 d D U P A 2
H83D H 0.9573 0.8530 0.3270 0.145 Uiso 0.338(2) 1 calc R U P A 2
H83E H 0.9434 0.9477 0.3271 0.145 Uiso 0.338(2) 1 calc R U P A 2
H83F H 0.9824 0.9195 0.3489 0.145 Uiso 0.338(2) 1 calc R U P A 2
C84D C 0.9246(11) 0.966(2) 0.3933(10) 0.102(5) Uani 0.338(2) 1 d D U P A 2
H84D H 0.9070 0.9567 0.4132 0.153 Uiso 0.338(2) 1 calc R U P A 2
H84E H 0.9519 0.9823 0.4010 0.153 Uiso 0.338(2) 1 calc R U P A 2
H84F H 0.9129 1.0105 0.3792 0.153 Uiso 0.338(2) 1 calc R U P A 2
C64D C 0.8202(5) 0.6546(10) 0.3350(3) 0.067(2) Uani 0.338(2) 1 d D U P A 2
H64D H 0.7912 0.6521 0.3354 0.081 Uiso 0.338(2) 1 calc R U P A 2
C65D C 0.8358(4) 0.6192(14) 0.3077(4) 0.070(2) Uani 0.338(2) 1 d D U P A 2
C66D C 0.8768(9) 0.642(4) 0.2972(12) 0.109(5) Uani 0.338(2) 1 d D U P A 2
N4D N 0.9033(8) 0.671(2) 0.2826(10) 0.147(6) Uani 0.338(2) 1 d D U P A 2
C50D C 0.8110(4) 0.5810(13) 0.2789(4) 0.0598(19) Uani 0.338(2) 1 d D U P A 2
C49D C 0.8302(6) 0.549(2) 0.2504(6) 0.066(3) Uani 0.338(2) 1 d D U P A 2
H49D H 0.8591 0.5527 0.2485 0.079 Uiso 0.338(2) 1 calc R U P A 2
C48D C 0.8080(6) 0.512(3) 0.2245(7) 0.0612(18) Uani 0.338(2) 1 d D U P A 2
C47D C 0.7662(6) 0.514(2) 0.2259(6) 0.062(2) Uani 0.338(2) 1 d D U P A 2
H47D H 0.7508 0.4907 0.2076 0.074 Uiso 0.338(2) 1 calc R U P A 2
C46D C 0.7452(4) 0.5491(13) 0.2544(5) 0.0597(19) Uani 0.338(2) 1 d D U P A 2
C51D C 0.7691(4) 0.5826(12) 0.2800(4) 0.063(2) Uani 0.338(2) 1 d D U P A 2
H51D H 0.7560 0.6077 0.2991 0.075 Uiso 0.338(2) 1 calc R U P A 2
C52D C 0.8277(13) 0.4729(18) 0.1935(8) 0.0706(17) Uani 0.338(2) 1 d D U P A 2
C53D C 0.8358(15) 0.3869(19) 0.1941(10) 0.090(2) Uani 0.338(2) 1 d D U P A 2
C54D C 0.8623(13) 0.3551(17) 0.1698(8) 0.109(4) Uani 0.338(2) 1 d D U P A 2
H54D H 0.8686 0.2978 0.1702 0.131 Uiso 0.338(2) 1 calc R U P A 2
C55D C 0.8796(12) 0.4048(17) 0.1453(7) 0.112(4) Uani 0.338(2) 1 d D U P A 2
H55D H 0.8987 0.3822 0.1295 0.135 Uiso 0.338(2) 1 calc R U P A 2
C56D C 0.8695(14) 0.4862(17) 0.1434(9) 0.107(4) Uani 0.338(2) 1 d D U P A 2
H56D H 0.8795 0.5184 0.1249 0.128 Uiso 0.338(2) 1 calc R U P A 2
C57D C 0.8447(15) 0.5238(17) 0.1682(9) 0.078(2) Uani 0.338(2) 1 d D U P A 2
C58D C 0.8171(9) 0.3271(19) 0.2209(9) 0.103(3) Uani 0.338(2) 1 d D U P A 2
H58D H 0.8074 0.3508 0.2431 0.123 Uiso 0.338(2) 1 calc R U P A 2
C59D C 0.8570(10) 0.276(3) 0.2210(10) 0.168(6) Uani 0.338(2) 1 d D U P A 2
H59D H 0.8768 0.3009 0.2366 0.252 Uiso 0.338(2) 1 calc R U P A 2
H59E H 0.8510 0.2192 0.2285 0.252 Uiso 0.338(2) 1 calc R U P A 2
H59F H 0.8685 0.2743 0.1978 0.252 Uiso 0.338(2) 1 calc R U P A 2
C60D C 0.7850(13) 0.290(3) 0.1966(14) 0.169(6) Uani 0.338(2) 1 d D U P A 2
H60D H 0.7601 0.3233 0.1971 0.253 Uiso 0.338(2) 1 calc R U P A 2
H60E H 0.7959 0.2883 0.1733 0.253 Uiso 0.338(2) 1 calc R U P A 2
H60F H 0.7785 0.2333 0.2040 0.253 Uiso 0.338(2) 1 calc R U P A 2
C61D C 0.8343(8) 0.6115(18) 0.1651(8) 0.090(3) Uani 0.338(2) 1 d D U P A 2
H61D H 0.8320 0.6250 0.1899 0.108 Uiso 0.338(2) 1 calc R U P A 2
C62D C 0.8659(9) 0.678(2) 0.1548(9) 0.144(5) Uani 0.338(2) 1 d D U P A 2
H62D H 0.8525 0.7323 0.1543 0.216 Uiso 0.338(2) 1 calc R U P A 2
H62E H 0.8881 0.6790 0.1716 0.216 Uiso 0.338(2) 1 calc R U P A 2
H62F H 0.8769 0.6654 0.1322 0.216 Uiso 0.338(2) 1 calc R U P A 2
C63D C 0.7919(7) 0.641(2) 0.1535(9) 0.148(5) Uani 0.338(2) 1 d D U P A 2
H63D H 0.7914 0.7017 0.1532 0.223 Uiso 0.338(2) 1 calc R U P A 2
H63E H 0.7861 0.6201 0.1305 0.223 Uiso 0.338(2) 1 calc R U P A 2
H63F H 0.7711 0.6209 0.1695 0.223 Uiso 0.338(2) 1 calc R U P A 2
C43D C 0.7025(4) 0.5549(10) 0.2580(3) 0.0602(18) Uani 0.338(2) 1 d D U P A 2
H43D H 0.6944 0.5911 0.2759 0.072 Uiso 0.338(2) 1 calc R U P A 2
C44D C 0.6716(4) 0.5211(14) 0.2421(4) 0.0618(18) Uani 0.338(2) 1 d D U P A 2
C45D C 0.6774(7) 0.5000(16) 0.2063(4) 0.081(3) Uani 0.338(2) 1 d D U P A 2
N3D N 0.6699(8) 0.4791(17) 0.1793(4) 0.137(4) Uani 0.338(2) 1 d D U P A 2
C29D C 0.6269(3) 0.5363(11) 0.2497(4) 0.0510(17) Uani 0.338(2) 1 d D U P A 2
C28D C 0.5979(5) 0.5096(19) 0.2262(5) 0.052(2) Uani 0.338(2) 1 d D U P A 2
H28D H 0.6061 0.4799 0.2063 0.063 Uiso 0.338(2) 1 calc R U P A 2
C27D C 0.5568(5) 0.527(2) 0.2318(6) 0.0482(17) Uani 0.338(2) 1 d D U P A 2
C26D C 0.5442(5) 0.5693(19) 0.2602(5) 0.047(2) Uani 0.338(2) 1 d D U P A 2
H26D H 0.5160 0.5813 0.2635 0.056 Uiso 0.338(2) 1 calc R U P A 2
C25D C 0.5737(4) 0.5954(10) 0.2845(4) 0.0430(15) Uani 0.338(2) 1 d D U P A 2
C30D C 0.6144(4) 0.5814(10) 0.2777(4) 0.0476(16) Uani 0.338(2) 1 d D U P A 2
H30D H 0.6345 0.6036 0.2927 0.057 Uiso 0.338(2) 1 calc R U P A 2
C31D C 0.5240(12) 0.497(2) 0.2073(8) 0.0556(14) Uani 0.338(2) 1 d D U P A 2
C32D C 0.5145(15) 0.548(2) 0.1793(9) 0.0554(18) Uani 0.338(2) 1 d D U P A 2
C33D C 0.4906(13) 0.5148(18) 0.1530(8) 0.068(3) Uani 0.338(2) 1 d D U P A 2
H33D H 0.4820 0.5485 0.1344 0.082 Uiso 0.338(2) 1 calc R U P A 2
C34D C 0.4795(13) 0.4320(17) 0.1542(8) 0.079(3) Uani 0.338(2) 1 d D U P A 2
H34D H 0.4667 0.4074 0.1349 0.094 Uiso 0.338(2) 1 calc R U P A 2
C35D C 0.4868(14) 0.3861(18) 0.1822(9) 0.079(3) Uani 0.338(2) 1 d D U P A 2
H35D H 0.4765 0.3313 0.1831 0.095 Uiso 0.338(2) 1 calc R U P A 2
C36D C 0.5089(17) 0.416(2) 0.2099(9) 0.0695(19) Uani 0.338(2) 1 d D U P A 2
C37D C 0.5299(11) 0.635(2) 0.1789(11) 0.062(2) Uani 0.338(2) 1 d D U P A 2
H37D H 0.5394 0.6452 0.2029 0.074 Uiso 0.338(2) 1 calc R U P A 2
C38D C 0.5669(14) 0.657(3) 0.1568(14) 0.088(3) Uani 0.338(2) 1 d D U P A 2
H38D H 0.5732 0.7155 0.1592 0.133 Uiso 0.338(2) 1 calc R U P A 2
H38E H 0.5905 0.6238 0.1641 0.133 Uiso 0.338(2) 1 calc R U P A 2
H38F H 0.5607 0.6446 0.1328 0.133 Uiso 0.338(2) 1 calc R U P A 2
C39D C 0.4958(11) 0.698(2) 0.1734(14) 0.081(4) Uani 0.338(2) 1 d D U P A 2
H39D H 0.5075 0.7542 0.1734 0.121 Uiso 0.338(2) 1 calc R U P A 2
H39E H 0.4824 0.6879 0.1515 0.121 Uiso 0.338(2) 1 calc R U P A 2
H39F H 0.4757 0.6938 0.1919 0.121 Uiso 0.338(2) 1 calc R U P A 2
C40D C 0.5135(10) 0.3644(16) 0.2415(9) 0.100(3) Uani 0.338(2) 1 d D U P A 2
H40D H 0.5340 0.3888 0.2576 0.120 Uiso 0.338(2) 1 calc R U P A 2
C41D C 0.5222(10) 0.2716(15) 0.2352(7) 0.133(4) Uani 0.338(2) 1 d D U P A 2
H41D H 0.5246 0.2430 0.2572 0.199 Uiso 0.338(2) 1 calc R U P A 2
H41E H 0.4997 0.2475 0.2220 0.199 Uiso 0.338(2) 1 calc R U P A 2
H41F H 0.5477 0.2657 0.2224 0.199 Uiso 0.338(2) 1 calc R U P A 2
C42D C 0.4698(10) 0.3723(17) 0.2559(9) 0.141(5) Uani 0.338(2) 1 d D U P A 2
H42D H 0.4676 0.3408 0.2772 0.211 Uiso 0.338(2) 1 calc R U P A 2
H42E H 0.4637 0.4305 0.2604 0.211 Uiso 0.338(2) 1 calc R U P A 2
H42F H 0.4502 0.3505 0.2392 0.211 Uiso 0.338(2) 1 calc R U P A 2
C22D C 0.5643(4) 0.6393(9) 0.3164(3) 0.0508(15) Uani 0.338(2) 1 d D U P A 2
H22D H 0.5864 0.6695 0.3259 0.061 Uiso 0.338(2) 1 calc R U P A 2
C23D C 0.5302(4) 0.6432(13) 0.3336(4) 0.0496(15) Uani 0.338(2) 1 d D U P A 2
C24D C 0.4963(9) 0.591(3) 0.3244(10) 0.076(3) Uani 0.338(2) 1 d D U P A 2
N2D N 0.4651(6) 0.5673(18) 0.3158(6) 0.122(4) Uani 0.338(2) 1 d D U P A 2
C8D C 0.5251(4) 0.6865(10) 0.3675(3) 0.0509(17) Uani 0.338(2) 1 d D U P A 2
C7D C 0.4872(4) 0.6933(15) 0.3827(5) 0.050(2) Uani 0.338(2) 1 d D U P A 2
H7D H 0.4640 0.6671 0.3729 0.060 Uiso 0.338(2) 1 calc R U P A 2
C6D C 0.4832(5) 0.7389(18) 0.4128(5) 0.0485(17) Uani 0.338(2) 1 d D U P A 2
C5D C 0.5163(5) 0.7725(16) 0.4287(4) 0.0536(19) Uani 0.338(2) 1 d D U P A 2
H5D H 0.5132 0.8009 0.4498 0.064 Uiso 0.338(2) 1 calc R U P A 2
C4D C 0.5562(4) 0.7647(11) 0.4132(4) 0.0556(17) Uani 0.338(2) 1 d D U P A 2
C9D C 0.5589(4) 0.7221(10) 0.3831(4) 0.0537(17) Uani 0.338(2) 1 d D U P A 2
H9D H 0.5848 0.7168 0.3724 0.064 Uiso 0.338(2) 1 calc R U P A 2
C10D C 0.4426(7) 0.743(2) 0.4312(11) 0.0499(12) Uani 0.338(2) 1 d D U P A 2
C11D C 0.4138(9) 0.804(2) 0.4231(15) 0.0524(17) Uani 0.338(2) 1 d D U P A 2
C12D C 0.3739(8) 0.792(2) 0.4349(12) 0.064(2) Uani 0.338(2) 1 d D U P A 2
H12D H 0.3538 0.8328 0.4305 0.076 Uiso 0.338(2) 1 calc R U P A 2
C13D C 0.3633(8) 0.722(2) 0.4527(11) 0.069(3) Uani 0.338(2) 1 d D U P A 2
H13D H 0.3355 0.7125 0.4587 0.083 Uiso 0.338(2) 1 calc R U P A 2
C14D C 0.3920(8) 0.665(2) 0.4618(13) 0.066(2) Uani 0.338(2) 1 d D U P A 2
H14D H 0.3845 0.6192 0.4754 0.079 Uiso 0.338(2) 1 calc R U P A 2
C15D C 0.4319(8) 0.675(3) 0.4515(15) 0.0570(18) Uani 0.338(2) 1 d D U P A 2
C16D C 0.429(2) 0.885(2) 0.4024(11) 0.060(2) Uani 0.338(2) 1 d D U P A 2
H16D H 0.4565 0.8708 0.3937 0.072 Uiso 0.338(2) 1 calc R U P A 2
C17D C 0.4046(11) 0.9142(18) 0.3707(7) 0.079(3) Uani 0.338(2) 1 d D U P A 2
H17D H 0.4002 0.8675 0.3551 0.119 Uiso 0.338(2) 1 calc R U P A 2
H17E H 0.3781 0.9364 0.3779 0.119 Uiso 0.338(2) 1 calc R U P A 2
H17F H 0.4201 0.9573 0.3589 0.119 Uiso 0.338(2) 1 calc R U P A 2
C18D C 0.4347(8) 0.9597(18) 0.4260(7) 0.078(3) Uani 0.338(2) 1 d D U P A 2
H18D H 0.4499 0.9427 0.4464 0.116 Uiso 0.338(2) 1 calc R U P A 2
H18E H 0.4501 1.0025 0.4138 0.116 Uiso 0.338(2) 1 calc R U P A 2
H18F H 0.4080 0.9816 0.4328 0.116 Uiso 0.338(2) 1 calc R U P A 2
C19D C 0.4623(10) 0.6013(16) 0.4568(6) 0.070(3) Uani 0.338(2) 1 d D U P A 2
H19D H 0.4875 0.6039 0.4424 0.084 Uiso 0.338(2) 1 calc R U P A 2
C20D C 0.4369(12) 0.522(2) 0.4524(8) 0.088(4) Uani 0.338(2) 1 d D U P A 2
H20D H 0.4316 0.5122 0.4281 0.133 Uiso 0.338(2) 1 calc R U P A 2
H20E H 0.4521 0.4748 0.4619 0.133 Uiso 0.338(2) 1 calc R U P A 2
H20F H 0.4108 0.5276 0.4646 0.133 Uiso 0.338(2) 1 calc R U P A 2
C21D C 0.4698(10) 0.614(2) 0.4953(6) 0.098(4) Uani 0.338(2) 1 d D U P A 2
H21D H 0.4859 0.6640 0.4989 0.147 Uiso 0.338(2) 1 calc R U P A 2
H21E H 0.4435 0.6189 0.5071 0.147 Uiso 0.338(2) 1 calc R U P A 2
H21F H 0.4847 0.5661 0.5044 0.147 Uiso 0.338(2) 1 calc R U P A 2

loop_
_atom_site_aniso_label
_atom_site_aniso_U_11
_atom_site_aniso_U_22
_atom_site_aniso_U_33
_atom_site_aniso_U_23
_atom_site_aniso_U_13
_atom_site_aniso_U_12
C1 0.043(3) 0.129(6) 0.053(3) -0.037(4) 0.005(2) -0.001(3)
C2 0.043(3) 0.074(4) 0.044(3) -0.009(3) 0.004(2) 0.003(3)
C3 0.053(3) 0.098(10) 0.055(3) -0.020(3) 0.013(2) -0.013(4)
N1 0.132(9) 0.127(13) 0.076(5) -0.017(6) 0.050(6) 0.017(8)
C4 0.044(3) 0.080(4) 0.043(4) -0.012(3) 0.002(3) 0.009(3)
C5 0.040(2) 0.080(5) 0.041(5) -0.013(4) 0.003(3) 0.010(2)
C6 0.041(3) 0.068(4) 0.036(4) -0.005(3) -0.003(3) 0.013(2)
C7 0.040(4) 0.072(6) 0.038(3) -0.004(3) -0.002(3) 0.012(3)
C8 0.044(4) 0.070(5) 0.038(3) -0.007(2) -0.001(3) 0.014(3)
C9 0.042(3) 0.080(5) 0.039(3) -0.011(3) 0.001(3) 0.008(3)
C10 0.042(2) 0.069(3) 0.039(2) -0.008(2) 0.0013(18) 0.0074(19)
C11 0.040(3) 0.072(4) 0.045(3) -0.003(3) 0.003(3) 0.006(3)
C12 0.042(3) 0.074(7) 0.074(6) 0.012(4) 0.008(3) 0.010(3)
C13 0.047(3) 0.077(8) 0.084(6) 0.015(5) 0.014(3) 0.010(3)
C14 0.056(4) 0.068(6) 0.075(6) 0.009(4) 0.009(4) 0.009(3)
C15 0.052(3) 0.069(3) 0.051(4) -0.004(2) 0.002(3) 0.010(3)
C16 0.045(6) 0.079(3) 0.056(3) 0.009(2) 0.003(2) 0.009(3)
C17 0.084(9) 0.092(9) 0.061(4) 0.009(4) -0.006(5) 0.012(6)
C18 0.076(10) 0.083(4) 0.075(5) 0.005(3) 0.001(6) 0.010(5)
C19 0.072(5) 0.079(4) 0.059(4) -0.002(3) 0.005(4) 0.027(3)
C20 0.107(10) 0.080(4) 0.078(8) -0.006(5) 0.015(6) 0.020(4)
C21 0.118(12) 0.111(9) 0.065(4) 0.003(4) -0.003(5) 0.033(7)
C22 0.049(3) 0.064(4) 0.040(3) -0.007(2) 0.003(2) 0.006(3)
C23 0.045(3) 0.066(4) 0.037(4) -0.003(2) 0.000(2) 0.008(3)
C24 0.054(3) 0.102(5) 0.073(8) -0.040(5) 0.021(4) -0.011(3)
N2 0.077(4) 0.162(7) 0.126(9) -0.056(8) 0.029(6) -0.038(4)
C25 0.041(4) 0.052(3) 0.036(3) 0.001(2) -0.002(2) 0.002(3)
C26 0.043(4) 0.065(4) 0.032(3) 0.003(3) 0.003(3) -0.007(4)
C27 0.047(3) 0.065(3) 0.033(3) 0.001(3) -0.001(3) -0.006(3)
C28 0.049(3) 0.074(6) 0.034(5) -0.003(3) 0.001(3) -0.006(3)
C29 0.045(3) 0.067(5) 0.041(4) -0.009(3) -0.001(2) 0.000(3)
C30 0.045(4) 0.061(4) 0.036(4) -0.009(3) -0.001(2) -0.001(3)
C31 0.048(3) 0.080(3) 0.039(2) -0.003(2) -0.002(2) -0.012(2)
C32 0.050(5) 0.078(4) 0.037(2) -0.006(3) -0.008(2) -0.018(3)
C33 0.073(5) 0.086(7) 0.046(3) 0.002(4) -0.016(3) -0.033(5)
C34 0.091(5) 0.091(8) 0.053(4) 0.003(5) -0.022(3) -0.041(6)
C35 0.098(6) 0.088(6) 0.051(5) 0.003(4) -0.018(3) -0.036(6)
C36 0.079(4) 0.084(4) 0.046(4) 0.001(3) -0.011(3) -0.033(3)
C37 0.063(7) 0.075(4) 0.046(3) 0.000(3) -0.019(4) -0.020(3)
C38 0.084(7) 0.093(9) 0.088(6) -0.008(6) 0.011(4) -0.027(5)
C39 0.082(9) 0.086(6) 0.075(7) 0.011(5) -0.007(7) -0.009(6)
C40 0.153(6) 0.096(4) 0.051(7) 0.011(4) -0.032(4) -0.054(4)
C41 0.202(11) 0.105(6) 0.092(9) 0.027(5) -0.018(7) -0.020(6)
C42 0.179(7) 0.133(11) 0.112(8) 0.029(9) 0.012(6) -0.056(7)
C43 0.046(3) 0.091(5) 0.044(3) -0.018(3) 0.001(2) -0.002(3)
C44 0.048(3) 0.097(4) 0.041(3) -0.015(3) 0.000(3) 0.001(3)
C45 0.059(4) 0.126(9) 0.059(4) -0.034(5) 0.009(4) -0.014(6)
N3 0.142(7) 0.180(10) 0.089(5) -0.067(6) -0.006(5) -0.002(8)
C46 0.048(3) 0.086(5) 0.045(4) -0.017(3) 0.001(2) -0.003(3)
C47 0.051(4) 0.093(5) 0.043(5) -0.015(4) 0.002(3) -0.003(4)
C48 0.051(4) 0.083(4) 0.050(3) -0.014(3) 0.002(3) -0.001(3)
C49 0.047(5) 0.099(7) 0.052(3) -0.017(3) 0.002(3) -0.001(5)
C50 0.047(4) 0.088(5) 0.045(3) -0.017(3) 0.001(3) -0.005(4)
C51 0.047(4) 0.093(6) 0.048(3) -0.019(3) 0.003(3) -0.004(3)
C52 0.052(3) 0.102(4) 0.058(3) -0.027(3) 0.007(2) -0.008(3)
C53 0.088(5) 0.103(4) 0.079(6) -0.031(3) 0.022(4) 0.003(3)
C54 0.123(7) 0.109(6) 0.096(8) -0.028(5) 0.043(7) 0.005(5)
C55 0.118(9) 0.122(8) 0.096(8) -0.023(5) 0.044(8) 0.004(5)
C56 0.111(8) 0.117(7) 0.092(5) -0.020(5) 0.045(5) 0.000(5)
C57 0.061(5) 0.111(5) 0.063(3) -0.019(3) 0.013(3) -0.007(4)
C58 0.107(7) 0.098(5) 0.103(6) -0.016(4) 0.026(5) 0.007(4)
C59 0.169(8) 0.165(11) 0.169(13) -0.012(9) -0.017(8) 0.036(7)
C60 0.184(11) 0.139(12) 0.183(11) 0.030(9) -0.040(8) -0.044(9)
C61 0.094(5) 0.111(5) 0.065(6) -0.016(4) 0.023(4) 0.000(4)
C62 0.124(7) 0.133(7) 0.174(15) 0.011(9) -0.004(8) -0.020(5)
C63 0.130(8) 0.186(10) 0.129(10) 0.022(8) 0.000(7) 0.016(7)
C64 0.051(4) 0.103(5) 0.047(3) -0.022(3) 0.004(3) -0.009(3)
C65 0.053(3) 0.110(5) 0.048(4) -0.023(4) -0.002(3) -0.008(3)
C66 0.060(4) 0.198(13) 0.067(4) -0.056(7) 0.015(3) -0.031(5)
N4 0.087(5) 0.220(15) 0.134(6) -0.057(11) 0.045(5) -0.031(8)
C67 0.042(4) 0.082(4) 0.042(3) -0.010(3) 0.002(2) -0.005(3)
C68 0.041(4) 0.085(5) 0.037(4) -0.012(3) 0.002(3) -0.004(3)
C69 0.042(2) 0.073(4) 0.027(4) -0.003(3) 0.004(2) -0.006(2)
C70 0.045(2) 0.081(7) 0.033(4) -0.007(3) 0.002(2) -0.002(3)
C71 0.042(3) 0.075(5) 0.042(4) -0.004(3) 0.002(2) -0.002(3)
C72 0.040(3) 0.097(5) 0.047(4) -0.018(3) 0.003(3) -0.002(3)
C73 0.042(2) 0.066(3) 0.037(3) -0.0063(19) -0.0032(17) -0.0024(18)
C74 0.064(3) 0.071(5) 0.037(3) -0.009(4) -0.010(2) 0.002(2)
C75 0.058(3) 0.068(7) 0.060(3) -0.007(5) -0.016(2) 0.010(3)
C76 0.047(4) 0.071(7) 0.073(4) -0.009(5) -0.009(3) 0.006(4)
C77 0.043(4) 0.070(6) 0.076(6) -0.004(4) -0.002(3) -0.003(3)
C78 0.042(4) 0.064(3) 0.058(5) -0.004(2) 0.003(3) 0.001(3)
C79 0.106(4) 0.088(5) 0.057(4) 0.013(3) -0.011(3) -0.013(3)
C80 0.128(6) 0.105(5) 0.094(5) 0.014(4) 0.012(4) 0.002(4)
C81 0.117(11) 0.153(10) 0.066(5) 0.025(4) 0.020(5) 0.007(7)
C82 0.058(6) 0.065(4) 0.083(5) 0.011(4) -0.008(4) 0.001(4)
C83 0.096(12) 0.098(8) 0.097(4) 0.017(4) 0.003(5) 0.007(7)
C84 0.107(13) 0.079(5) 0.120(6) -0.003(4) 0.007(8) 0.007(6)
C85 0.046(3) 0.092(5) 0.050(3) -0.016(3) 0.004(3) 0.002(3)
C86 0.046(3) 0.075(3) 0.044(4) -0.007(3) 0.003(2) 0.000(3)
C87 0.038(6) 0.078(6) 0.085(4) -0.027(5) 0.008(6) 0.008(5)
N5 0.055(6) 0.114(6) 0.170(8) -0.073(5) 0.020(6) -0.007(5)
C88 0.045(4) 0.073(4) 0.050(3) -0.010(3) 0.005(3) 0.001(3)
C89 0.047(5) 0.067(4) 0.052(3) -0.007(2) 0.006(3) 0.000(4)
C90 0.048(5) 0.071(3) 0.050(2) -0.011(2) 0.006(3) -0.001(4)
C91 0.045(5) 0.086(4) 0.045(3) -0.015(3) 0.010(3) -0.003(5)
C92 0.044(4) 0.093(5) 0.049(3) -0.016(3) 0.006(3) 0.000(4)
C93 0.047(4) 0.097(5) 0.049(4) -0.025(4) 0.007(3) 0.002(3)
C94 0.053(3) 0.075(4) 0.054(3) -0.015(3) 0.001(2) 0.003(3)
C95 0.081(4) 0.075(4) 0.073(4) -0.019(3) 0.004(4) -0.002(4)
C96 0.086(5) 0.078(6) 0.075(5) -0.023(4) 0.002(5) -0.006(5)
C97 0.075(6) 0.085(6) 0.061(4) -0.022(4) -0.003(4) -0.004(5)
C98 0.079(7) 0.086(6) 0.055(3) -0.017(4) -0.002(3) -0.002(5)
C99 0.055(3) 0.079(5) 0.052(3) -0.014(3) 0.002(2) 0.003(4)
C100 0.120(8) 0.093(5) 0.085(7) -0.001(5) 0.017(5) -0.005(5)
C101 0.132(11) 0.120(8) 0.113(6) 0.002(6) -0.009(7) 0.007(7)
C102 0.151(12) 0.132(10) 0.186(9) 0.022(9) -0.020(10) -0.030(9)
C103 0.079(4) 0.082(6) 0.048(4) -0.010(4) 0.008(3) -0.001(4)
C104 0.088(4) 0.098(12) 0.152(7) 0.045(10) 0.017(4) 0.002(6)
C105 0.112(7) 0.113(9) 0.104(6) 0.002(7) -0.011(5) 0.015(6)
C1D 0.043(3) 0.129(6) 0.053(3) -0.037(4) 0.005(2) -0.001(3)
C2D 0.043(3) 0.074(4) 0.044(3) -0.009(3) 0.004(2) 0.003(3)
C3D 0.053(3) 0.098(10) 0.055(3) -0.020(3) 0.013(2) -0.013(4)
N1D 0.132(9) 0.127(13) 0.076(5) -0.017(6) 0.050(6) 0.017(8)
C92D 0.044(4) 0.093(5) 0.049(3) -0.016(3) 0.006(3) 0.000(4)
C91D 0.045(5) 0.086(4) 0.045(3) -0.015(3) 0.010(3) -0.003(5)
C90D 0.048(5) 0.071(3) 0.050(2) -0.011(2) 0.006(3) -0.001(4)
C89D 0.047(5) 0.067(4) 0.052(3) -0.007(2) 0.006(3) 0.000(4)
C88D 0.045(4) 0.073(4) 0.050(3) -0.010(3) 0.005(3) 0.001(3)
C93D 0.047(4) 0.097(5) 0.049(4) -0.025(4) 0.007(3) 0.002(3)
C94D 0.053(3) 0.075(4) 0.054(3) -0.015(3) 0.001(2) 0.003(3)
C95D 0.081(4) 0.075(4) 0.073(4) -0.019(3) 0.004(4) -0.002(4)
C96D 0.086(5) 0.078(6) 0.075(5) -0.023(4) 0.002(5) -0.006(5)
C97D 0.075(6) 0.085(6) 0.061(4) -0.022(4) -0.003(4) -0.004(5)
C98D 0.079(7) 0.086(6) 0.055(3) -0.017(4) -0.002(3) -0.002(5)
C99D 0.055(3) 0.079(5) 0.052(3) -0.014(3) 0.002(2) 0.003(4)
C200 0.120(8) 0.093(5) 0.085(7) -0.001(5) 0.017(5) -0.005(5)
C201 0.132(11) 0.120(8) 0.113(6) 0.002(6) -0.009(7) 0.007(7)
C202 0.151(12) 0.132(10) 0.186(9) 0.022(9) -0.020(10) -0.030(9)
C203 0.079(4) 0.082(6) 0.048(4) -0.010(4) 0.008(3) -0.001(4)
C204 0.088(4) 0.098(12) 0.152(7) 0.045(10) 0.017(4) 0.002(6)
C205 0.112(7) 0.113(9) 0.104(6) 0.002(7) -0.011(5) 0.015(6)
C85D 0.046(3) 0.092(5) 0.050(3) -0.016(3) 0.004(3) 0.002(3)
C86D 0.046(3) 0.075(3) 0.044(4) -0.007(3) 0.003(2) 0.000(3)
C87D 0.038(6) 0.078(6) 0.085(4) -0.027(5) 0.008(6) 0.008(5)
N5D 0.055(6) 0.114(6) 0.170(8) -0.073(5) 0.020(6) -0.007(5)
C71D 0.042(3) 0.075(5) 0.042(4) -0.004(3) 0.002(2) -0.002(3)
C70D 0.045(2) 0.081(7) 0.033(4) -0.007(3) 0.002(2) -0.002(3)
C69D 0.042(2) 0.073(4) 0.027(4) -0.003(3) 0.004(2) -0.006(2)
C68D 0.041(4) 0.085(5) 0.037(4) -0.012(3) 0.002(3) -0.004(3)
C67D 0.042(4) 0.082(4) 0.042(3) -0.010(3) 0.002(2) -0.005(3)
C72D 0.040(3) 0.097(5) 0.047(4) -0.018(3) 0.003(3) -0.002(3)
C73D 0.042(2) 0.066(3) 0.037(3) -0.0063(19) -0.0032(17) -0.0024(18)
C74D 0.064(3) 0.071(5) 0.037(3) -0.009(4) -0.010(2) 0.002(2)
C75D 0.058(3) 0.068(7) 0.060(3) -0.007(5) -0.016(2) 0.010(3)
C76D 0.047(4) 0.071(7) 0.073(4) -0.009(5) -0.009(3) 0.006(4)
C77D 0.043(4) 0.070(6) 0.076(6) -0.004(4) -0.002(3) -0.003(3)
C78D 0.042(4) 0.064(3) 0.058(5) -0.004(2) 0.003(3) 0.001(3)
C79D 0.106(4) 0.088(5) 0.057(4) 0.013(3) -0.011(3) -0.013(3)
C80D 0.128(6) 0.105(5) 0.094(5) 0.014(4) 0.012(4) 0.002(4)
C81D 0.117(11) 0.153(10) 0.066(5) 0.025(4) 0.020(5) 0.007(7)
C82D 0.058(6) 0.065(4) 0.083(5) 0.011(4) -0.008(4) 0.001(4)
C83D 0.096(12) 0.098(8) 0.097(4) 0.017(4) 0.003(5) 0.007(7)
C84D 0.107(13) 0.079(5) 0.120(6) -0.003(4) 0.007(8) 0.007(6)
C64D 0.051(4) 0.103(5) 0.047(3) -0.022(3) 0.004(3) -0.009(3)
C65D 0.053(3) 0.110(5) 0.048(4) -0.023(4) -0.002(3) -0.008(3)
C66D 0.060(4) 0.198(13) 0.067(4) -0.056(7) 0.015(3) -0.031(5)
N4D 0.087(5) 0.220(15) 0.134(6) -0.057(11) 0.045(5) -0.031(8)
C50D 0.047(4) 0.088(5) 0.045(3) -0.017(3) 0.001(3) -0.005(4)
C49D 0.047(5) 0.099(7) 0.052(3) -0.017(3) 0.002(3) -0.001(5)
C48D 0.051(4) 0.083(4) 0.050(3) -0.014(3) 0.002(3) -0.001(3)
C47D 0.051(4) 0.093(5) 0.043(5) -0.015(4) 0.002(3) -0.003(4)
C46D 0.048(3) 0.086(5) 0.045(4) -0.017(3) 0.001(2) -0.003(3)
C51D 0.047(4) 0.093(6) 0.048(3) -0.019(3) 0.003(3) -0.004(3)
C52D 0.052(3) 0.102(4) 0.058(3) -0.027(3) 0.007(2) -0.008(3)
C53D 0.088(5) 0.103(4) 0.079(6) -0.031(3) 0.022(4) 0.003(3)
C54D 0.123(7) 0.109(6) 0.096(8) -0.028(5) 0.043(7) 0.005(5)
C55D 0.118(9) 0.122(8) 0.096(8) -0.023(5) 0.044(8) 0.004(5)
C56D 0.111(8) 0.117(7) 0.092(5) -0.020(5) 0.045(5) 0.000(5)
C57D 0.061(5) 0.111(5) 0.063(3) -0.019(3) 0.013(3) -0.007(4)
C58D 0.107(7) 0.098(5) 0.103(6) -0.016(4) 0.026(5) 0.007(4)
C59D 0.169(8) 0.165(11) 0.169(13) -0.012(9) -0.017(8) 0.036(7)
C60D 0.184(11) 0.139(12) 0.183(11) 0.030(9) -0.040(8) -0.044(9)
C61D 0.094(5) 0.111(5) 0.065(6) -0.016(4) 0.023(4) 0.000(4)
C62D 0.124(7) 0.133(7) 0.174(15) 0.011(9) -0.004(8) -0.020(5)
C63D 0.130(8) 0.186(10) 0.129(10) 0.022(8) 0.000(7) 0.016(7)
C43D 0.046(3) 0.091(5) 0.044(3) -0.018(3) 0.001(2) -0.002(3)
C44D 0.048(3) 0.097(4) 0.041(3) -0.015(3) 0.000(3) 0.001(3)
C45D 0.059(4) 0.126(9) 0.059(4) -0.034(5) 0.009(4) -0.014(6)
N3D 0.142(7) 0.180(10) 0.089(5) -0.067(6) -0.006(5) -0.002(8)
C29D 0.045(3) 0.067(5) 0.041(4) -0.009(3) -0.001(2) 0.000(3)
C28D 0.049(3) 0.074(6) 0.034(5) -0.003(3) 0.001(3) -0.006(3)
C27D 0.047(3) 0.065(3) 0.033(3) 0.001(3) -0.001(3) -0.006(3)
C26D 0.043(4) 0.065(4) 0.032(3) 0.003(3) 0.003(3) -0.007(4)
C25D 0.041(4) 0.052(3) 0.036(3) 0.001(2) -0.002(2) 0.002(3)
C30D 0.045(4) 0.061(4) 0.036(4) -0.009(3) -0.001(2) -0.001(3)
C31D 0.048(3) 0.080(3) 0.039(2) -0.003(2) -0.002(2) -0.012(2)
C32D 0.050(5) 0.078(4) 0.037(2) -0.006(3) -0.008(2) -0.018(3)
C33D 0.073(5) 0.086(7) 0.046(3) 0.002(4) -0.016(3) -0.033(5)
C34D 0.091(5) 0.091(8) 0.053(4) 0.003(5) -0.022(3) -0.041(6)
C35D 0.098(6) 0.088(6) 0.051(5) 0.003(4) -0.018(3) -0.036(6)
C36D 0.079(4) 0.084(4) 0.046(4) 0.001(3) -0.011(3) -0.033(3)
C37D 0.063(7) 0.075(4) 0.046(3) 0.000(3) -0.019(4) -0.020(3)
C38D 0.084(7) 0.093(9) 0.088(6) -0.008(6) 0.011(4) -0.027(5)
C39D 0.082(9) 0.086(6) 0.075(7) 0.011(5) -0.007(7) -0.009(6)
C40D 0.153(6) 0.096(4) 0.051(7) 0.011(4) -0.032(4) -0.054(4)
C41D 0.202(11) 0.105(6) 0.092(9) 0.027(5) -0.018(7) -0.020(6)
C42D 0.179(7) 0.133(11) 0.112(8) 0.029(9) 0.012(6) -0.056(7)
C22D 0.049(3) 0.064(4) 0.040(3) -0.007(2) 0.003(2) 0.006(3)
C23D 0.045(3) 0.066(4) 0.037(4) -0.003(2) 0.000(2) 0.008(3)
C24D 0.054(3) 0.102(5) 0.073(8) -0.040(5) 0.021(4) -0.011(3)
N2D 0.077(4) 0.162(7) 0.126(9) -0.056(8) 0.029(6) -0.038(4)
C8D 0.044(4) 0.070(5) 0.038(3) -0.007(2) -0.001(3) 0.014(3)
C7D 0.040(4) 0.072(6) 0.038(3) -0.004(3) -0.002(3) 0.012(3)
C6D 0.041(3) 0.068(4) 0.036(4) -0.005(3) -0.003(3) 0.013(2)
C5D 0.040(2) 0.080(5) 0.041(5) -0.013(4) 0.003(3) 0.010(2)
C4D 0.044(3) 0.080(4) 0.043(4) -0.012(3) 0.002(3) 0.009(3)
C9D 0.042(3) 0.080(5) 0.039(3) -0.011(3) 0.001(3) 0.008(3)
C10D 0.042(2) 0.069(3) 0.039(2) -0.008(2) 0.0013(18) 0.0074(19)
C11D 0.040(3) 0.072(4) 0.045(3) -0.003(3) 0.003(3) 0.006(3)
C12D 0.042(3) 0.074(7) 0.074(6) 0.012(4) 0.008(3) 0.010(3)
C13D 0.047(3) 0.077(8) 0.084(6) 0.015(5) 0.014(3) 0.010(3)
C14D 0.056(4) 0.068(6) 0.075(6) 0.009(4) 0.009(4) 0.009(3)
C15D 0.052(3) 0.069(3) 0.051(4) -0.004(2) 0.002(3) 0.010(3)
C16D 0.045(6) 0.079(3) 0.056(3) 0.009(2) 0.003(2) 0.009(3)
C17D 0.084(9) 0.092(9) 0.061(4) 0.009(4) -0.006(5) 0.012(6)
C18D 0.076(10) 0.083(4) 0.075(5) 0.005(3) 0.001(6) 0.010(5)
C19D 0.072(5) 0.079(4) 0.059(4) -0.002(3) 0.005(4) 0.027(3)
C20D 0.107(10) 0.080(4) 0.078(8) -0.006(5) 0.015(6) 0.020(4)
C21D 0.118(12) 0.111(9) 0.065(4) 0.003(4) -0.003(5) 0.033(7)

loop_
_atom_type_symbol
_atom_type_description
_atom_type_scat_dispersion_real
_atom_type_scat_dispersion_imag
_atom_type_scat_source
C C 0.0015 0.0009 'International Tables Vol C Tables 4.2.6.8 and 6.1.1.4'
H H 0.0000 0.0000 'International Tables Vol C Tables 4.2.6.8 and 6.1.1.4'
N N 0.0030 0.0019 'International Tables Vol C Tables 4.2.6.8 and 6.1.1.4'

loop_
_geom_angle_atom_site_label_1
_geom_angle_atom_site_label_2
_geom_angle_atom_site_label_3
_geom_angle
C2 C1 C92 133.1(7)
C2 C1 H1 113.5
C92 C1 H1 113.5
C1 C2 C3 122.4(10)
C1 C2 C4 123.9(7)
C3 C2 C4 113.7(9)
N1 C3 C2 167(3)
C9 C4 C5 118.1(6)
C9 C4 C2 120.5(6)
C5 C4 C2 121.3(6)
C6 C5 C4 121.0(6)
C6 C5 H5 119.5
C4 C5 H5 119.5
C7 C6 C5 120.3(6)
C7 C6 C10 116.4(11)
C5 C6 C10 123.2(10)
C6 C7 C8 119.8(6)
C6 C7 H7 120.1
C8 C7 H7 120.1
C9 C8 C7 118.7(6)
C9 C8 C22 116.5(7)
C7 C8 C22 124.8(7)
C8 C9 C4 122.0(7)
C8 C9 H9 119.0
C4 C9 H9 119.0
C11 C10 C15 120.1(8)
C11 C10 C6 119.3(9)
C15 C10 C6 120.7(9)
C10 C11 C12 118.6(9)
C10 C11 C16 123.3(14)
C12 C11 C16 118.0(14)
C13 C12 C11 121.1(9)
C13 C12 H12 119.4
C11 C12 H12 119.4
C14 C13 C12 120.1(9)
C14 C13 H13 119.9
C12 C13 H13 119.9
C13 C14 C15 120.8(9)
C13 C14 H14 119.6
C15 C14 H14 119.6
C14 C15 C10 119.2(9)
C14 C15 C19 118.6(10)
C10 C15 C19 122.0(11)
C11 C16 C18 111(3)
C11 C16 C17 109(2)
C18 C16 C17 108.3(10)
C11 C16 H16 109.8
C18 C16 H16 109.8
C17 C16 H16 109.8
C16 C17 H17A 109.5
C16 C17 H17B 109.5
H17A C17 H17B 109.5
C16 C17 H17C 109.5
H17A C17 H17C 109.5
H17B C17 H17C 109.5
C16 C18 H18A 109.5
C16 C18 H18B 109.5
H18A C18 H18B 109.5
C16 C18 H18C 109.5
H18A C18 H18C 109.5
H18B C18 H18C 109.5
C21 C19 C20 109.3(10)
C21 C19 C15 115.3(13)
C20 C19 C15 110.7(18)
C21 C19 H19 107.0
C20 C19 H19 107.0
C15 C19 H19 107.0
C19 C20 H20A 109.5
C19 C20 H20B 109.5
H20A C20 H20B 109.5
C19 C20 H20C 109.5
H20A C20 H20C 109.5
H20B C20 H20C 109.5
C19 C21 H21A 109.5
C19 C21 H21B 109.5
H21A C21 H21B 109.5
C19 C21 H21C 109.5
H21A C21 H21C 109.5
H21B C21 H21C 109.5
C23 C22 C8 130.5(7)
C23 C22 H22 114.8
C8 C22 H22 114.8
C22 C23 C24 122.0(8)
C22 C23 C25 123.7(6)
C24 C23 C25 114.3(8)
N2 C24 C23 170(3)
C30 C25 C26 118.6(6)
C30 C25 C23 121.0(6)
C26 C25 C23 120.4(6)
C25 C26 C27 121.4(7)
C25 C26 H26 119.3
C27 C26 H26 119.3
C26 C27 C28 119.5(6)
C26 C27 C31 123.1(11)
C28 C27 C31 117.3(11)
C27 C28 C29 120.0(7)
C27 C28 H28 120.0
C29 C28 H28 120.0
C30 C29 C28 117.5(6)
C30 C29 C43 119.0(7)
C28 C29 C43 123.5(7)
C25 C30 C29 122.9(6)
C25 C30 H30 118.6
C29 C30 H30 118.6
C36 C31 C32 121.1(7)
C36 C31 C27 120.9(9)
C32 C31 C27 117.8(9)
C33 C32 C31 118.1(8)
C33 C32 C37 118.3(10)
C31 C32 C37 123.5(10)
C34 C33 C32 120.1(8)
C34 C33 H33 119.9
C32 C33 H33 119.9
C35 C34 C33 120.8(9)
C35 C34 H34 119.6
C33 C34 H34 119.6
C34 C35 C36 121.8(9)
C34 C35 H35 119.1
C36 C35 H35 119.1
C35 C36 C31 117.9(8)
C35 C36 C40 120.7(10)
C31 C36 C40 121.4(10)
C38 C37 C39 111.0(10)
C38 C37 C32 106.6(18)
C39 C37 C32 111.6(12)
C38 C37 H37 109.2
C39 C37 H37 109.2
C32 C37 H37 109.2
C37 C38 H38A 109.5
C37 C38 H38B 109.5
H38A C38 H38B 109.5
C37 C38 H38C 109.5
H38A C38 H38C 109.5
H38B C38 H38C 109.5
C37 C39 H39A 109.5
C37 C39 H39B 109.5
H39A C39 H39B 109.5
C37 C39 H39C 109.5
H39A C39 H39C 109.5
H39B C39 H39C 109.5
C36 C40 C42 114.9(16)
C36 C40 C41 112.2(15)
C42 C40 C41 107.3(11)
C36 C40 H40 107.4
C42 C40 H40 107.4
C41 C40 H40 107.4
C40 C41 H41A 109.5
C40 C41 H41B 109.5
H41A C41 H41B 109.5
C40 C41 H41C 109.5
H41A C41 H41C 109.5
H41B C41 H41C 109.5
C40 C42 H42A 109.5
C40 C42 H42B 109.5
H42A C42 H42B 109.5
C40 C42 H42C 109.5
H42A C42 H42C 109.5
H42B C42 H42C 109.5
C44 C43 C29 132.9(7)
C44 C43 H43 113.5
C29 C43 H43 113.5
C43 C44 C45 121.7(8)
C43 C44 C46 124.3(7)
C45 C44 C46 112.0(7)
N3 C45 C44 167.2(12)
C51 C46 C47 118.4(7)
C51 C46 C44 121.4(6)
C47 C46 C44 120.2(6)
C48 C47 C46 121.5(7)
C48 C47 H47 119.3
C46 C47 H47 119.3
C49 C48 C47 118.9(7)
C49 C48 C52 120.2(11)
C47 C48 C52 120.8(11)
C48 C49 C50 121.1(8)
C48 C49 H49 119.4
C50 C49 H49 119.4
C51 C50 C49 117.9(7)
C51 C50 C64 117.2(7)
C49 C50 C64 124.9(7)
C50 C51 C46 122.0(7)
C50 C51 H51 119.0
C46 C51 H51 119.0
C57 C52 C53 121.3(8)
C57 C52 C48 119.5(10)
C53 C52 C48 118.7(10)
C54 C53 C52 117.6(9)
C54 C53 C58 121.6(11)
C52 C53 C58 120.8(10)
C55 C54 C53 121.2(10)
C55 C54 H54 119.4
C53 C54 H54 119.4
C56 C55 C54 120.6(10)
C56 C55 H55 119.7
C54 C55 H55 119.7
C55 C56 C57 122.0(10)
C55 C56 H56 119.0
C57 C56 H56 119.0
C52 C57 C56 117.1(10)
C52 C57 C61 122.2(11)
C56 C57 C61 120.7(11)
C53 C58 C60 119.2(16)
C53 C58 C59 119.8(16)
C60 C58 C59 107.7(12)
C53 C58 H58 102.3
C60 C58 H58 102.3
C59 C58 H58 102.3
C58 C59 H59A 109.5
C58 C59 H59B 109.5
H59A C59 H59B 109.5
C58 C59 H59C 109.5
H59A C59 H59C 109.5
H59B C59 H59C 109.5
C58 C60 H60A 109.5
C58 C60 H60B 109.5
H60A C60 H60B 109.5
C58 C60 H60C 109.5
H60A C60 H60C 109.5
H60B C60 H60C 109.5
C57 C61 C63 107.4(13)
C57 C61 C62 110.8(14)
C63 C61 C62 109.9(11)
C57 C61 H61 109.6
C63 C61 H61 109.6
C62 C61 H61 109.6
C61 C62 H62A 109.5
C61 C62 H62B 109.5
H62A C62 H62B 109.5
C61 C62 H62C 109.5
H62A C62 H62C 109.5
H62B C62 H62C 109.5
C61 C63 H63A 109.5
C61 C63 H63B 109.5
H63A C63 H63B 109.5
C61 C63 H63C 109.5
H63A C63 H63C 109.5
H63B C63 H63C 109.5
C65 C64 C50 133.7(7)
C65 C64 H64 113.1
C50 C64 H64 113.1
C64 C65 C66 121.5(10)
C64 C65 C67 124.2(7)
C66 C65 C67 114.2(10)
N4 C66 C65 173(3)
C72 C67 C68 119.0(6)
C72 C67 C65 121.0(6)
C68 C67 C65 120.0(6)
C69 C68 C67 119.9(6)
C69 C68 H68 120.1
C67 C68 H68 120.1
C70 C69 C68 119.5(6)
C70 C69 C73 119.0(11)
C68 C69 C73 121.4(11)
C69 C70 C71 121.5(7)
C69 C70 H70 119.3
C71 C70 H70 119.3
C72 C71 C70 118.4(7)
C72 C71 C85 118.5(7)
C70 C71 C85 123.1(7)
C71 C72 C67 121.6(7)
C71 C72 H72 119.2
C67 C72 H72 119.2
C78 C73 C74 120.0(7)
C78 C73 C69 121.2(9)
C74 C73 C69 118.4(9)
C75 C74 C73 118.4(8)
C75 C74 C79 118.2(11)
C73 C74 C79 123.4(10)
C76 C75 C74 121.2(9)
C76 C75 H75 119.4
C74 C75 H75 119.4
C75 C76 C77 120.4(8)
C75 C76 H76 119.8
C77 C76 H76 119.8
C76 C77 C78 121.4(8)
C76 C77 H77 119.3
C78 C77 H77 119.3
C77 C78 C73 118.3(8)
C77 C78 C82 122.0(10)
C73 C78 C82 119.7(9)
C74 C79 C81 106(2)
C74 C79 C80 109.3(13)
C81 C79 C80 108.5(10)
C74 C79 H79 111.0
C81 C79 H79 111.0
C80 C79 H79 111.0
C79 C80 H80A 109.5
C79 C80 H80B 109.5
H80A C80 H80B 109.5
C79 C80 H80C 109.5
H80A C80 H80C 109.5
H80B C80 H80C 109.5
C79 C81 H81A 109.5
C79 C81 H81B 109.5
H81A C81 H81B 109.5
C79 C81 H81C 109.5
H81A C81 H81C 109.5
H81B C81 H81C 109.5
C83 C82 C78 115.2(16)
C83 C82 C84 113.6(11)
C78 C82 C84 113.5(12)
C83 C82 H82 104.3
C78 C82 H82 104.3
C84 C82 H82 104.3
C82 C83 H83A 109.5
C82 C83 H83B 109.4
H83A C83 H83B 109.5
C82 C83 H83C 109.5
H83A C83 H83C 109.5
H83B C83 H83C 109.5
C82 C84 H84A 109.4
C82 C84 H84B 109.5
H84A C84 H84B 109.5
C82 C84 H84C 109.5
H84A C84 H84C 109.5
H84B C84 H84C 109.5
C86 C85 C71 131.8(8)
C86 C85 H85 114.1
C71 C85 H85 114.1
C85 C86 C87 120.7(8)
C85 C86 C88 124.8(7)
C87 C86 C88 114.5(7)
N5 C87 C86 173.0(14)
C93 C88 C89 118.9(6)
C93 C88 C86 121.5(6)
C89 C88 C86 119.6(6)
C90 C89 C88 120.2(7)
C90 C89 H89 119.9
C88 C89 H89 119.9
C91 C90 C89 120.6(7)
C91 C90 C94 118.4(9)
C89 C90 C94 120.9(9)
C90 C91 C92 120.6(7)
C90 C91 H91 119.7
C92 C91 H91 119.7
C93 C92 C91 116.7(7)
C93 C92 C1 117.6(7)
C91 C92 C1 125.7(7)
C88 C93 C92 122.9(7)
C88 C93 H93A 118.6
C92 C93 H93A 118.6
C99 C94 C95 122.3(7)
C99 C94 C90 118.9(8)
C95 C94 C90 118.6(8)
C96 C95 C94 116.6(8)
C96 C95 C100 123.4(10)
C94 C95 C100 119.9(9)
C95 C96 C97 120.8(9)
C95 C96 H96 119.6
C97 C96 H96 119.6
C98 C97 C96 121.9(8)
C98 C97 H97 119.1
C96 C97 H97 119.1
C97 C98 C99 120.7(8)
C97 C98 H98 119.7
C99 C98 H98 119.7
C98 C99 C94 117.8(8)
C98 C99 C103 119.1(8)
C94 C99 C103 122.9(8)
C95 C100 C101 107.6(16)
C95 C100 C102 105.3(13)
C101 C100 C102 109.7(12)
C95 C100 H100 111.4
C101 C100 H100 111.4
C102 C100 H100 111.4
C100 C101 H01A 109.5
C100 C101 H01B 109.5
H01A C101 H01B 109.5
C100 C101 H01C 109.5
H01A C101 H01C 109.5
H01B C101 H01C 109.5
C100 C102 H02A 109.5
C100 C102 H02B 109.5
H02A C102 H02B 109.5
C100 C102 H02C 109.5
H02A C102 H02C 109.5
H02B C102 H02C 109.5
C99 C103 C104 112.1(10)
C99 C103 C105 124.7(11)
C104 C103 C105 107.3(10)
C99 C103 H103 103.4
C104 C103 H103 103.4
C105 C103 H103 103.4
C103 C104 H04A 109.5
C103 C104 H04B 109.5
H04A C104 H04B 109.5
C103 C104 H04C 109.5
H04A C104 H04C 109.5
H04B C104 H04C 109.5
C103 C105 H05A 109.5
C103 C105 H05B 109.5
H05A C105 H05B 109.5
C103 C105 H05C 109.5
H05A C105 H05C 109.5
H05B C105 H05C 109.5
C2D C1D C4D 131.6(14)
C2D C1D H1D 114.2
C4D C1D H1D 114.2
C1D C2D C3D 123.8(17)
C1D C2D C92D 124.0(12)
C3D C2D C92D 112.1(16)
N1D C3D C2D 151(4)
C93D C92D C91D 119.3(11)
C93D C92D C2D 119.0(11)
C91D C92D C2D 121.0(11)
C90D C91D C92D 121.5(12)
C90D C91D H91D 119.2
C92D C91D H91D 119.2
C89D C90D C91D 118.1(11)
C89D C90D C94D 116.7(17)
C91D C90D C94D 124.3(17)
C90D C89D C88D 122.6(12)
C90D C89D H89D 118.7
C88D C89D H89D 118.7
C93D C88D C85D 119.0(13)
C93D C88D C89D 116.9(12)
C85D C88D C89D 124.2(14)
C92D C93D C88D 121.2(12)
C92D C93D H93D 119.4
C88D C93D H93D 119.4
C99D C94D C95D 120.1(12)
C99D C94D C90D 119.5(15)
C95D C94D C90D 119.4(15)
C96D C95D C94D 117.5(13)
C96D C95D C200 121.8(19)
C94D C95D C200 120.7(18)
C97D C96D C95D 120.4(14)
C97D C96D H96D 119.8
C95D C96D H96D 119.8
C98D C97D C96D 121.8(15)
C98D C97D H97D 119.1
C96D C97D H97D 119.1
C97D C98D C99D 120.6(15)
C97D C98D H98D 119.7
C99D C98D H98D 119.7
C98D C99D C94D 118.7(14)
C98D C99D C203 122.2(16)
C94D C99D C203 118.9(15)
C202 C200 C201 108.4(18)
C202 C200 C95D 125(3)
C201 C200 C95D 116(3)
C202 C200 H200 100.6
C201 C200 H200 100.5
C95D C200 H200 100.5
C200 C201 H01D 109.5
C200 C201 H01E 109.5
H01D C201 H01E 109.5
C200 C201 H01F 109.5
H01D C201 H01F 109.5
H01E C201 H01F 109.5
C200 C202 H02D 109.5
C200 C202 H02E 109.4
H02D C202 H02E 109.5
C200 C202 H02F 109.5
H02D C202 H02F 109.5
H02E C202 H02F 109.5
C204 C203 C205 110.5(19)
C204 C203 C99D 114(2)
C205 C203 C99D 87(2)
C204 C203 H203 114.1
C205 C203 H203 114.1
C99D C203 H203 114.1
C203 C204 H04D 109.5
C203 C204 H04E 109.5
H04D C204 H04E 109.5
C203 C204 H04F 109.5
H04D C204 H04F 109.5
H04E C204 H04F 109.5
C203 C205 H05D 109.5
C203 C205 H05E 109.5
H05D C205 H05E 109.5
C203 C205 H05F 109.5
H05D C205 H05F 109.5
H05E C205 H05F 109.5
C86D C85D C88D 130.7(14)
C86D C85D H85D 114.6
C88D C85D H85D 114.6
C85D C86D C87D 120.5(15)
C85D C86D C71D 124.8(12)
C87D C86D C71D 114.4(15)
N5D C87D C86D 171(4)
C72D C71D C70D 118.4(11)
C72D C71D C86D 121.2(11)
C70D C71D C86D 120.2(11)
C69D C70D C71D 120.8(12)
C69D C70D H70D 119.6
C71D C70D H70D 119.6
C68D C69D C70D 119.3(12)
C68D C69D C73D 117(2)
C70D C69D C73D 122(2)
C68D C69D C80D 106(2)
C70D C69D C80D 87.0(16)
C73D C69D C80D 90.3(14)
C69D C68D C67D 120.3(12)
C69D C68D H68D 119.9
C67D C68D H68D 119.9
C72D C67D C68D 117.4(12)
C72D C67D C64D 117.3(13)
C68D C67D C64D 125.3(13)
C67D C72D C71D 123.1(12)
C67D C72D H72D 118.4
C71D C72D H72D 118.4
C78D C73D C74D 122.9(14)
C78D C73D C69D 115.3(16)
C74D C73D C69D 120.7(17)
C75D C74D C73D 114.6(14)
C75D C74D C79D 129(2)
C73D C74D C79D 116.2(19)
C76D C75D C74D 121.6(15)
C76D C75D H75D 119.2
C74D C75D H75D 119.2
C77D C76D C75D 122.7(15)
C77D C76D H76D 118.7
C75D C76D H76D 118.7
C76D C77D C78D 119.1(15)
C76D C77D H77D 120.5
C78D C77D H77D 120.5
C77D C78D C73D 118.9(15)
C77D C78D C82D 120.0(18)
C73D C78D C82D 121.0(18)
C74D C79D C80D 103(2)
C74D C79D C81D 118(4)
C80D C79D C81D 106.1(16)
C74D C79D H79D 109.8
C80D C79D H79D 109.8
C81D C79D H79D 109.8
C79D C80D C69D 106.8(15)
C79D C80D H80D 109.5
C69D C80D H80D 140.4
C79D C80D H80E 109.5
C69D C80D H80E 71.7
H80D C80D H80E 109.5
C79D C80D H80F 109.5
C69D C80D H80F 41.7
H80D C80D H80F 109.5
H80E C80D H80F 109.5
C79D C81D H81D 109.5
C79D C81D H81E 109.5
H81D C81D H81E 109.5
C79D C81D H81F 109.5
H81D C81D H81F 109.5
H81E C81D H81F 109.5
C83D C82D C84D 108.4(18)
C83D C82D C78D 104(3)
C84D C82D C78D 103(3)
C83D C82D H82D 113.6
C84D C82D H82D 113.6
C78D C82D H82D 113.5
C82D C83D H83D 109.4
C82D C83D H83E 109.5
H83D C83D H83E 109.5
C82D C83D H83F 109.6
H83D C83D H83F 109.5
H83E C83D H83F 109.5
C82D C84D H84D 109.5
C82D C84D H84E 109.5
H84D C84D H84E 109.5
C82D C84D H84F 109.4
H84D C84D H84F 109.5
H84E C84D H84F 109.5
C65D C64D C67D 135.0(14)
C65D C64D H64D 112.5
C67D C64D H64D 112.5
C64D C65D C66D 118.7(18)
C64D C65D C50D 124.7(13)
C66D C65D C50D 112.8(18)
N4D C66D C65D 162(6)
C51D C50D C49D 119.2(12)
C51D C50D C65D 120.2(11)
C49D C50D C65D 120.4(12)
C50D C49D C48D 120.9(13)
C50D C49D H49D 119.5
C48D C49D H49D 119.5
C47D C48D C49D 119.1(12)
C47D C48D C52D 118(2)
C49D C48D C52D 123(2)
C48D C47D C46D 121.3(13)
C48D C47D H47D 119.4
C46D C47D H47D 119.4
C51D C46D C43D 117.5(13)
C51D C46D C47D 116.8(12)
C43D C46D C47D 125.7(14)
C50D C51D C46D 122.3(12)
C50D C51D H51D 118.8
C46D C51D H51D 118.8
C57D C52D C53D 121.0(13)
C57D C52D C48D 119.2(17)
C53D C52D C48D 118.5(17)
C54D C53D C52D 118.0(15)
C54D C53D C58D 119(2)
C52D C53D C58D 123.4(19)
C55D C54D C53D 121.4(16)
C55D C54D H54D 119.3
C53D C54D H54D 119.3
C56D C55D C54D 120.2(16)
C56D C55D H55D 119.9
C54D C55D H55D 119.9
C55D C56D C57D 121.6(16)
C55D C56D H56D 119.2
C57D C56D H56D 119.2
C52D C57D C56D 117.5(15)
C52D C57D C61D 122(2)
C56D C57D C61D 120(2)
C60D C58D C59D 111(2)
C60D C58D C53D 96(3)
C59D C58D C53D 90(3)
C60D C58D H58D 118.1
C59D C58D H58D 118.1
C53D C58D H58D 118.1
C58D C59D H59D 109.5
C58D C59D H59E 109.5
H59D C59D H59E 109.5
C58D C59D H59F 109.5
H59D C59D H59F 109.5
H59E C59D H59F 109.5
C58D C60D H60D 109.5
C58D C60D H60E 109.5
H60D C60D H60E 109.5
C58D C60D H60F 109.5
H60D C60D H60F 109.5
H60E C60D H60F 109.5
C57D C61D C63D 123(3)
C57D C61D C62D 123(3)
C63D C61D C62D 107.9(18)
C57D C61D H61D 98.6
C63D C61D H61D 98.6
C62D C61D H61D 98.6
C61D C62D H62D 109.5
C61D C62D H62E 109.5
H62D C62D H62E 109.5
C61D C62D H62F 109.5
H62D C62D H62F 109.5
H62E C62D H62F 109.5
C61D C63D H63D 109.5
C61D C63D H63E 109.5
H63D C63D H63E 109.5
C61D C63D H63F 109.5
H63D C63D H63F 109.5
H63E C63D H63F 109.5
C44D C43D C46D 133.7(14)
C44D C43D H43D 113.2
C46D C43D H43D 113.2
C43D C44D C45D 117.2(14)
C43D C44D C29D 125.9(13)
C45D C44D C29D 110.6(12)
N3D C45D C44D 160(2)
C30D C29D C28D 119.2(11)
C30D C29D C44D 121.9(11)
C28D C29D C44D 118.7(11)
C29D C28D C27D 119.6(12)
C29D C28D H28D 120.2
C27D C28D H28D 120.2
C26D C27D C28D 121.3(12)
C26D C27D C31D 117(2)
C28D C27D C31D 121(2)
C27D C26D C25D 119.2(12)
C27D C26D H26D 120.4
C25D C26D H26D 120.4
C30D C25D C26D 118.6(12)
C30D C25D C22D 116.5(12)
C26D C25D C22D 124.9(13)
C25D C30D C29D 121.9(11)
C25D C30D H30D 119.1
C29D C30D H30D 119.1
C36D C31D C32D 121.8(13)
C36D C31D C27D 119.8(17)
C32D C31D C27D 117.6(16)
C33D C32D C31D 117.9(14)
C33D C32D C37D 123(2)
C31D C32D C37D 119(2)
C34D C33D C32D 119.6(15)
C34D C33D H33D 120.2
C32D C33D H33D 120.2
C35D C34D C33D 121.0(15)
C35D C34D H34D 119.5
C33D C34D H34D 119.5
C34D C35D C36D 122.1(16)
C34D C35D H35D 119.0
C36D C35D H35D 119.0
C35D C36D C31D 117.1(15)
C35D C36D C40D 120(2)
C31D C36D C40D 123(2)
C32D C37D C38D 119(4)
C32D C37D C39D 113(3)
C38D C37D C39D 110.1(17)
C32D C37D H37D 104.4
C38D C37D H37D 104.4
C39D C37D H37D 104.4
C37D C38D H38D 109.5
C37D C38D H38E 109.5
H38D C38D H38E 109.5
C37D C38D H38F 109.5
H38D C38D H38F 109.5
H38E C38D H38F 109.5
C37D C39D H39D 109.5
C37D C39D H39E 109.5
H39D C39D H39E 109.5
C37D C39D H39F 109.5
H39D C39D H39F 109.5
H39E C39D H39F 109.5
C36D C40D C42D 99(3)
C36D C40D C41D 115(3)
C42D C40D C41D 108.0(17)
C36D C40D H40D 111.2
C42D C40D H40D 111.2
C41D C40D H40D 111.1
C40D C41D H41D 109.5
C40D C41D H41E 109.5
H41D C41D H41E 109.5
C40D C41D H41F 109.5
H41D C41D H41F 109.5
H41E C41D H41F 109.5
C40D C42D H42D 109.5
C40D C42D H42E 109.5
H42D C42D H42E 109.5
C40D C42D H42F 109.5
H42D C42D H42F 109.5
H42E C42D H42F 109.5
C23D C22D C25D 129.8(13)
C23D C22D H22D 115.1
C25D C22D H22D 115.1
C22D C23D C24D 120.0(16)
C22D C23D C8D 124.7(11)
C24D C23D C8D 114.2(15)
N2D C24D C23D 163(6)
C7D C8D C9D 119.5(10)
C7D C8D C23D 121.0(11)
C9D C8D C23D 119.5(10)
C8D C7D C6D 119.3(12)
C8D C7D H7D 120.3
C6D C7D H7D 120.3
C5D C6D C7D 121.5(12)
C5D C6D C10D 117(2)
C7D C6D C10D 121(2)
C6D C5D C4D 119.4(12)
C6D C5D H5D 120.3
C4D C5D H5D 120.3
C9D C4D C5D 117.7(12)
C9D C4D C1D 116.1(12)
C5D C4D C1D 126.2(13)
C4D C9D C8D 122.5(12)
C4D C9D H9D 118.7
C8D C9D H9D 118.7
C11D C10D C15D 121.0(14)
C11D C10D C6D 120.9(18)
C15D C10D C6D 116.9(17)
C12D C11D C10D 117.1(15)
C12D C11D C16D 124(3)
C10D C11D C16D 119(3)
C13D C12D C11D 121.2(15)
C13D C12D H12D 119.4
C11D C12D H12D 119.4
C14D C13D C12D 120.8(16)
C14D C13D H13D 119.6
C12D C13D H13D 119.6
C13D C14D C15D 120.4(16)
C13D C14D H14D 119.8
C15D C14D H14D 119.8
C14D C15D C10D 119.3(15)
C14D C15D C19D 119(2)
C10D C15D C19D 121(2)
C18D C16D C17D 107.7(17)
C18D C16D C11D 112(4)
C17D C16D C11D 120(4)
C18D C16D H16D 105.2
C17D C16D H16D 105.2
C11D C16D H16D 105.2
C16D C17D H17D 109.5
C16D C17D H17E 109.5
H17D C17D H17E 109.5
C16D C17D H17F 109.4
H17D C17D H17F 109.5
H17E C17D H17F 109.5
C16D C18D H18D 109.5
C16D C18D H18E 109.5
H18D C18D H18E 109.5
C16D C18D H18F 109.5
H18D C18D H18F 109.5
H18E C18D H18F 109.5
C21D C19D C20D 107.6(17)
C21D C19D C15D 98(3)
C20D C19D C15D 106(3)
C21D C19D H19D 114.6
C20D C19D H19D 114.6
C15D C19D H19D 114.6
C19D C20D H20D 109.5
C19D C20D H20E 109.5
H20D C20D H20E 109.5
C19D C20D H20F 109.5
H20D C20D H20F 109.5
H20E C20D H20F 109.5
C19D C21D H21D 109.5
C19D C21D H21E 109.5
H21D C21D H21E 109.5
C19D C21D H21F 109.5
H21D C21D H21F 109.5
H21E C21D H21F 109.5

loop_
_geom_bond_atom_site_label_1
_geom_bond_atom_site_label_2
_geom_bond_distance
C1 C2 1.310(9)
C1 C92 1.444(11)
C1 H1 0.9500
C2 C3 1.441(10)
C2 C4 1.508(9)
C3 N1 1.127(12)
C4 C9 1.401(8)
C4 C5 1.405(9)
C5 C6 1.387(9)
C5 H5 0.9500
C6 C7 1.385(9)
C6 C10 1.516(9)
C7 C8 1.424(9)
C7 H7 0.9500
C8 C9 1.381(9)
C8 C22 1.462(9)
C9 H9 0.9500
C10 C11 1.390(9)
C10 C15 1.405(9)
C11 C12 1.389(9)
C11 C16 1.48(3)
C12 C13 1.374(10)
C12 H12 0.9500
C13 C14 1.363(9)
C13 H13 0.9500
C14 C15 1.381(9)
C14 H14 0.9500
C15 C19 1.553(19)
C16 C18 1.532(12)
C16 C17 1.538(10)
C16 H16 1.0000
C17 H17A 0.9800
C17 H17B 0.9800
C17 H17C 0.9800
C18 H18A 0.9800
C18 H18B 0.9800
C18 H18C 0.9800
C19 C21 1.541(10)
C19 C20 1.543(11)
C19 H19 1.0000
C20 H20A 0.9800
C20 H20B 0.9800
C20 H20C 0.9800
C21 H21A 0.9800
C21 H21B 0.9800
C21 H21C 0.9800
C22 C23 1.310(9)
C22 H22 0.9500
C23 C24 1.435(10)
C23 C25 1.509(9)
C24 N2 1.140(11)
C25 C30 1.370(9)
C25 C26 1.381(9)
C26 C27 1.380(9)
C26 H26 0.9500
C27 C28 1.385(10)
C27 C31 1.517(9)
C28 C29 1.427(9)
C28 H28 0.9500
C29 C30 1.379(9)
C29 C43 1.465(10)
C30 H30 0.9500
C31 C36 1.402(9)
C31 C32 1.407(9)
C32 C33 1.402(9)
C32 C37 1.520(16)
C33 C34 1.391(10)
C33 H33 0.9500
C34 C35 1.344(10)
C34 H34 0.9500
C35 C36 1.398(10)
C35 H35 0.9500
C36 C40 1.502(19)
C37 C38 1.516(11)
C37 C39 1.518(10)
C37 H37 1.0000
C38 H38A 0.9800
C38 H38B 0.9800
C38 H38C 0.9800
C39 H39A 0.9800
C39 H39B 0.9800
C39 H39C 0.9800
C40 C42 1.552(11)
C40 C41 1.562(12)
C40 H40 1.0000
C41 H41A 0.9800
C41 H41B 0.9800
C41 H41C 0.9800
C42 H42A 0.9800
C42 H42B 0.9800
C42 H42C 0.9800
C43 C44 1.307(9)
C43 H43 0.9500
C44 C45 1.464(9)
C44 C46 1.507(9)
C45 N3 1.130(9)
C46 C51 1.384(9)
C46 C47 1.389(9)
C47 C48 1.388(10)
C47 H47 0.9500
C48 C49 1.367(10)
C48 C52 1.507(9)
C49 C50 1.423(10)
C49 H49 0.9500
C50 C51 1.374(10)
C50 C64 1.445(11)
C51 H51 0.9500
C52 C57 1.399(10)
C52 C53 1.421(10)
C53 C54 1.393(10)
C53 C58 1.504(19)
C54 C55 1.371(11)
C54 H54 0.9500
C55 C56 1.348(12)
C55 H55 0.9500
C56 C57 1.409(10)
C56 H56 0.9500
C57 C61 1.472(18)
C58 C60 1.545(12)
C58 C59 1.568(12)
C58 H58 1.0000
C59 H59A 0.9800
C59 H59B 0.9800
C59 H59C 0.9800
C60 H60A 0.9800
C60 H60B 0.9800
C60 H60C 0.9800
C61 C63 1.519(12)
C61 C62 1.526(11)
C61 H61 1.0000
C62 H62A 0.9800
C62 H62B 0.9800
C62 H62C 0.9800
C63 H63A 0.9800
C63 H63B 0.9800
C63 H63C 0.9800
C64 C65 1.321(9)
C64 H64 0.9500
C65 C66 1.447(10)
C65 C67 1.514(9)
C66 N4 1.145(11)
C67 C72 1.387(9)
C67 C68 1.402(9)
C68 C69 1.396(9)
C68 H68 0.9500
C69 C70 1.362(9)
C69 C73 1.499(9)
C70 C71 1.408(9)
C70 H70 0.9500
C71 C72 1.370(9)
C71 C85 1.443(10)
C72 H72 0.9500
C73 C78 1.409(9)
C73 C74 1.413(9)
C74 C75 1.388(9)
C74 C79 1.485(10)
C75 C76 1.363(10)
C75 H75 0.9500
C76 C77 1.365(9)
C76 H76 0.9500
C77 C78 1.387(9)
C77 H77 0.9500
C78 C82 1.523(16)
C79 C81 1.537(11)
C79 C80 1.563(12)
C79 H79 1.0000
C80 H80A 0.9800
C80 H80B 0.9800
C80 H80C 0.9800
C81 H81A 0.9800
C81 H81B 0.9800
C81 H81C 0.9800
C82 C83 1.518(11)
C82 C84 1.548(10)
C82 H82 1.0000
C83 H83A 0.9800
C83 H83B 0.9800
C83 H83C 0.9800
C84 H84A 0.9800
C84 H84B 0.9800
C84 H84C 0.9800
C85 C86 1.301(9)
C85 H85 0.9500
C86 C87 1.436(10)
C86 C88 1.508(9)
C87 N5 1.138(9)
C88 C93 1.373(9)
C88 C89 1.386(9)
C89 C90 1.385(9)
C89 H89 0.9500
C90 C91 1.364(10)
C90 C94 1.502(9)
C91 C92 1.428(10)
C91 H91 0.9500
C92 C93 1.386(9)
C93 H93A 0.9500
C94 C99 1.412(9)
C94 C95 1.420(10)
C95 C96 1.389(10)
C95 C100 1.507(18)
C96 C97 1.391(10)
C96 H96 0.9500
C97 C98 1.353(10)
C97 H97 0.9500
C98 C99 1.387(10)
C98 H98 0.9500
C99 C103 1.513(14)
C100 C101 1.536(12)
C100 C102 1.550(12)
C100 H100 1.0000
C101 H01A 0.9800
C101 H01B 0.9800
C101 H01C 0.9800
C102 H02A 0.9800
C102 H02B 0.9800
C102 H02C 0.9800
C103 C104 1.531(10)
C103 C105 1.554(11)
C103 H103 1.0000
C104 H04A 0.9800
C104 H04B 0.9800
C104 H04C 0.9800
C105 H05A 0.9800
C105 H05B 0.9800
C105 H05C 0.9800
C1D C2D 1.299(12)
C1D C4D 1.51(2)
C1D H1D 0.9500
C2D C3D 1.452(13)
C2D C92D 1.507(13)
C3D N1D 1.146(16)
C92D C93D 1.386(12)
C92D C91D 1.392(13)
C91D C90D 1.381(13)
C91D H91D 0.9500
C90D C89D 1.377(14)
C90D C94D 1.516(12)
C89D C88D 1.425(13)
C89D H89D 0.9500
C88D C93D 1.392(13)
C88D C85D 1.425(19)
C93D H93D 0.9500
C94D C99D 1.411(13)
C94D C95D 1.422(13)
C95D C96D 1.407(13)
C95D C200 1.62(3)
C96D C97D 1.366(14)
C96D H96D 0.9500
C97D C98D 1.355(13)
C97D H97D 0.9500
C98D C99D 1.383(13)
C98D H98D 0.9500
C99D C203 1.55(3)
C200 C202 1.535(14)
C200 C201 1.554(14)
C200 H200 1.0000
C201 H01D 0.9800
C201 H01E 0.9800
C201 H01F 0.9800
C202 H02D 0.9800
C202 H02E 0.9800
C202 H02F 0.9800
C203 C204 1.532(14)
C203 C205 1.543(14)
C203 H203 1.0000
C204 H04D 0.9800
C204 H04E 0.9800
C204 H04F 0.9800
C205 H05D 0.9800
C205 H05E 0.9800
C205 H05F 0.9800
C85D C86D 1.311(12)
C85D H85D 0.9500
C86D C87D 1.437(13)
C86D C71D 1.496(12)
C87D N5D 1.138(13)
C71D C72D 1.379(12)
C71D C70D 1.386(13)
C70D C69D 1.383(14)
C70D H70D 0.9500
C69D C68D 1.372(13)
C69D C73D 1.507(12)
C69D C80D 2.01(4)
C68D C67D 1.435(13)
C68D H68D 0.9500
C67D C72D 1.352(13)
C67D C64D 1.464(19)
C72D H72D 0.9500
C73D C78D 1.410(13)
C73D C74D 1.417(13)
C74D C75D 1.414(13)
C74D C79D 1.512(16)
C75D C76D 1.369(13)
C75D H75D 0.9500
C76D C77D 1.365(13)
C76D H76D 0.9500
C77D C78D 1.380(13)
C77D H77D 0.9500
C78D C82D 1.54(3)
C79D C80D 1.527(14)
C79D C81D 1.557(14)
C79D H79D 1.0000
C80D H80D 0.9800
C80D H80E 0.9800
C80D H80F 0.9800
C81D H81D 0.9800
C81D H81E 0.9800
C81D H81F 0.9800
C82D C83D 1.538(14)
C82D C84D 1.541(14)
C82D H82D 1.0000
C83D H83D 0.9800
C83D H83E 0.9800
C83D H83F 0.9800
C84D H84D 0.9800
C84D H84E 0.9800
C84D H84F 0.9800
C64D C65D 1.315(13)
C64D H64D 0.9500
C65D C66D 1.448(13)
C65D C50D 1.520(12)
C66D N4D 1.140(16)
C50D C51D 1.371(12)
C50D C49D 1.383(13)
C49D C48D 1.384(14)
C49D H49D 0.9500
C48D C47D 1.372(14)
C48D C52D 1.510(12)
C47D C46D 1.430(14)
C47D H47D 0.9500
C46D C51D 1.384(13)
C46D C43D 1.40(2)
C51D H51D 0.9500
C52D C57D 1.403(13)
C52D C53D 1.419(13)
C53D C54D 1.384(13)
C53D C58D 1.55(4)
C54D C55D 1.377(14)
C54D H54D 0.9500
C55D C56D 1.362(14)
C55D H55D 0.9500
C56D C57D 1.404(13)
C56D H56D 0.9500
C57D C61D 1.47(4)
C58D C60D 1.541(14)
C58D C59D 1.550(14)
C58D H58D 1.0000
C59D H59D 0.9800
C59D H59E 0.9800
C59D H59F 0.9800
C60D H60D 0.9800
C60D H60E 0.9800
C60D H60F 0.9800
C61D C63D 1.537(14)
C61D C62D 1.547(14)
C61D H61D 1.0000
C62D H62D 0.9800
C62D H62E 0.9800
C62D H62F 0.9800
C63D H63D 0.9800
C63D H63E 0.9800
C63D H63F 0.9800
C43D C44D 1.308(12)
C43D H43D 0.9500
C44D C45D 1.454(13)
C44D C29D 1.513(12)
C45D N3D 1.135(12)
C29D C30D 1.379(12)
C29D C28D 1.390(13)
C28D C27D 1.390(14)
C28D H28D 0.9500
C27D C26D 1.373(14)
C27D C31D 1.514(12)
C26D C25D 1.418(13)
C26D H26D 0.9500
C25D C30D 1.379(13)
C25D C22D 1.466(19)
C30D H30D 0.9500
C31D C36D 1.402(13)
C31D C32D 1.407(13)
C32D C33D 1.402(13)
C32D C37D 1.50(3)
C33D C34D 1.390(13)
C33D H33D 0.9500
C34D C35D 1.345(13)
C34D H34D 0.9500
C35D C36D 1.392(13)
C35D H35D 0.9500
C36D C40D 1.50(4)
C37D C38D 1.529(14)
C37D C39D 1.531(14)
C37D H37D 1.0000
C38D H38D 0.9800
C38D H38E 0.9800
C38D H38F 0.9800
C39D H39D 0.9800
C39D H39E 0.9800
C39D H39F 0.9800
C40D C42D 1.540(14)
C40D C41D 1.549(14)
C40D H40D 1.0000
C41D H41D 0.9800
C41D H41E 0.9800
C41D H41F 0.9800
C42D H42D 0.9800
C42D H42E 0.9800
C42D H42F 0.9800
C22D C23D 1.306(12)
C22D H22D 0.9500
C23D C24D 1.443(13)
C23D C8D 1.508(12)
C24D N2D 1.141(15)
C8D C7D 1.383(13)
C8D C9D 1.387(12)
C7D C6D 1.393(13)
C7D H7D 0.9500
C6D C5D 1.365(13)
C6D C10D 1.512(12)
C5D C4D 1.444(13)
C5D H5D 0.9500
C4D C9D 1.368(13)
C9D H9D 0.9500
C10D C11D 1.399(13)
C10D C15D 1.404(13)
C11D C12D 1.397(13)
C11D C16D 1.61(6)
C12D C13D 1.379(13)
C12D H12D 0.9500
C13D C14D 1.356(13)
C13D H13D 0.9500
C14D C15D 1.377(13)
C14D H14D 0.9500
C15D C19D 1.56(4)
C16D C18D 1.538(14)
C16D C17D 1.545(14)
C16D H16D 1.0000
C17D H17D 0.9800
C17D H17E 0.9800
C17D H17F 0.9800
C18D H18D 0.9800
C18D H18E 0.9800
C18D H18F 0.9800
C19D C21D 1.538(14)
C19D C20D 1.544(14)
C19D H19D 1.0000
C20D H20D 0.9800
C20D H20E 0.9800
C20D H20F 0.9800
C21D H21D 0.9800
C21D H21E 0.9800
C21D H21F 0.9800
